data_4065075
loop_
_publ_author_name
'Wooles, Ashley J.'
'Gregson, Matthew'
'Cooper, Oliver J.'
'Middleton-Gear, Amy'
'Mills, David P.'
'Lewis, William'
'Blake, Alexander J.'
'Liddle, Stephen T.'

_publ_section_title
;
 Group 1 Bis(iminophosphorano)methanides, Part 1:N-Alkyl and Silyl
 Derivatives of the Sterically Demanding Methanes H2C(PPh2NR)2(R =
 Adamantyl and Trimethylsilyl)
;
_journal_issue 20
_journal_name_full Organometallics
_journal_page_first 5314
_journal_paper_doi 10.1021/om200553s
_journal_volume 30
_journal_year 2011
_chemical_formula_moiety 'C53 H67 N2 Na O2 P2'
_chemical_formula_sum 'C53 H67 N2 Na O2 P2'
_chemical_formula_weight 849.02
_chemical_name_systematic
; 
 ? 
;
_space_group_IT_number 14
_symmetry_cell_setting monoclinic
_symmetry_space_group_name_Hall '-P 2ybc'
_symmetry_space_group_name_H-M 'P 1 21/c 1'
_atom_sites_solution_hydrogens geom
_atom_sites_solution_primary direct
_atom_sites_solution_secondary difmap
_audit_creation_method
;
CrysAlisPro, Oxford Diffraction Ltd.,
Version 1.171.33.52 (release 06-11-2009 CrysAlis171 .NET)
(compiled Nov  6 2009,16:24:50)
;
_cell_angle_alpha 90.00
_cell_angle_beta 105.7572(14)
_cell_angle_gamma 90.00
_cell_formula_units_Z 12
_cell_length_a 29.1701(4)
_cell_length_b 20.3182(3)
_cell_length_c 23.9244(3)
_cell_measurement_reflns_used 29832
_cell_measurement_temperature 90(2)
_cell_measurement_theta_max 74.45
_cell_measurement_theta_min 3.21
_cell_volume 13646.8(3)
_computing_cell_refinement
;
CrysAlisPro, Oxford Diffraction Ltd.,
Version 1.171.33.52 (release 06-11-2009 CrysAlis171 .NET)
(compiled Nov  6 2009,16:24:50)
;
_computing_data_collection
;
CrysAlisPro, Oxford Diffraction Ltd.,
Version 1.171.33.52 (release 06-11-2009 CrysAlis171 .NET)
(compiled Nov  6 2009,16:24:50)
;
_computing_data_reduction
;
CrysAlisPro, Oxford Diffraction Ltd.,
Version 1.171.33.52 (release 06-11-2009 CrysAlis171 .NET)
(compiled Nov  6 2009,16:24:50)
;
_computing_molecular_graphics 'SHELXTL (Sheldrick, 2008)'
_computing_publication_material 'enCIFer (Allen et al., 2004); PLATON (Spek, 2009)'
_computing_structure_refinement 'SHELXL97 (Sheldrick, 2008)'
_computing_structure_solution 'SHELXTL (Sheldrick, 2008)'
_diffrn_ambient_temperature 90(2)
_diffrn_detector_area_resol_mean 10.3613
_diffrn_measured_fraction_theta_full 0.999
_diffrn_measured_fraction_theta_max 0.974
_diffrn_measurement_device_type 'SuperNova, Single source at offset), Atlas'
_diffrn_measurement_method '\w scans'
_diffrn_radiation_monochromator mirror
_diffrn_radiation_source 'SuperNova (Cu) X-ray Source'
_diffrn_radiation_type 'Cu K\a'
_diffrn_radiation_wavelength 1.5418
_diffrn_reflns_av_R_equivalents 0.025
_diffrn_reflns_av_sigmaI/netI 0.027
_diffrn_reflns_limit_h_max 36
_diffrn_reflns_limit_h_min -31
_diffrn_reflns_limit_k_max 22
_diffrn_reflns_limit_k_min -24
_diffrn_reflns_limit_l_max 29
_diffrn_reflns_limit_l_min -26
_diffrn_reflns_number 63777
_diffrn_reflns_theta_full 67.50
_diffrn_reflns_theta_max 74.61
_diffrn_reflns_theta_min 3.54
_diffrn_standards_decay_% 0
_diffrn_standards_number 0
_exptl_absorpt_coefficient_mu 1.289
_exptl_absorpt_correction_T_max 1.863
_exptl_absorpt_correction_T_min 0.571
_exptl_absorpt_correction_type gaussian
_exptl_absorpt_process_details
;
CrysAlisPro, Oxford Diffraction Ltd., 
Version 1.171.34.36 (release 02-08-2010 CrysAlis171 .NET) 
(compiled Jan  5 2010,16:28:46) 
Analytical numeric absorption correction using a multifaceted crystal 
model based on expressions derived by R.C. Clark & J.S. Reid. 
(Clark, R. C. & Reid, J. S. (1995). Acta Cryst. A51, 887-897) 
;
_exptl_crystal_colour colourless
_exptl_crystal_density_diffrn 1.240
_exptl_crystal_density_method 'not measured'
_exptl_crystal_description block
_exptl_crystal_F_000 5472
_exptl_crystal_size_max 0.725
_exptl_crystal_size_mid 0.302
_exptl_crystal_size_min 0.248
_refine_diff_density_max 0.53
_refine_diff_density_min -0.38
_refine_diff_density_rms 0.05
_refine_ls_extinction_method none
_refine_ls_goodness_of_fit_ref 1.03
_refine_ls_hydrogen_treatment constr
_refine_ls_matrix_type full
_refine_ls_number_parameters 1621
_refine_ls_number_reflns 27221
_refine_ls_number_restraints 0
_refine_ls_restrained_S_all 1.03
_refine_ls_R_factor_all 0.0445
_refine_ls_R_factor_gt 0.0379
_refine_ls_shift/su_max 0.003
_refine_ls_shift/su_mean 0.000
_refine_ls_structure_factor_coef Fsqd
_refine_ls_weighting_details 'calc w=1/[\s^2^(Fo^2^)+(0.049P)^2^+6.643P] where P=(Fo^2^+2Fc^2^)/3'
_refine_ls_weighting_scheme calc
_refine_ls_wR_factor_gt 0.0965
_refine_ls_wR_factor_ref 0.102
_reflns_number_gt 23818
_reflns_number_total 27221
_reflns_threshold_expression I>2\s(I)
_cod_data_source_file om200553s_si_001.cif
_cod_data_source_block 5
_cod_original_sg_symbol_Hall '-P 2ybc '
_cod_database_code 4065075

loop_
_symmetry_equiv_pos_as_xyz
'x, y, z'
'-x, y+1/2, -z+1/2'
'-x, -y, -z'
'x, -y-1/2, z-1/2'

loop_
_atom_site_label
_atom_site_type_symbol
_atom_site_fract_x
_atom_site_fract_y
_atom_site_fract_z
_atom_site_U_iso_or_equiv
_atom_site_adp_type
_atom_site_occupancy
_atom_site_symmetry_multiplicity
_atom_site_calc_flag
_atom_site_refinement_flags
P1 P 0.550454(11) 0.337543(16) 0.134523(14) 0.01089(7) Uani 1 1 d .
P2 P 0.547351(11) 0.184862(16) 0.126054(14) 0.01084(7) Uani 1 1 d .
Na1 Na 0.631022(19) 0.24016(3) 0.23079(2) 0.01774(11) Uani 1 1 d .
O1 O 0.65719(4) 0.19201(5) 0.32539(5) 0.0258(2) Uani 1 1 d .
O2 O 0.70779(4) 0.28563(6) 0.25009(5) 0.0264(2) Uani 1 1 d .
N1 N 0.57929(4) 0.33584(6) 0.20086(5) 0.0155(2) Uani 1 1 d .
N2 N 0.60169(4) 0.16334(6) 0.14987(5) 0.0133(2) Uani 1 1 d .
C1 C 0.53003(5) 0.26347(6) 0.10214(6) 0.0135(2) Uani 1 1 d .
H1A H 0.5065 0.2662 0.0671 0.016 Uiso 1 1 calc R
C2 C 0.49742(5) 0.39071(7) 0.11247(6) 0.0139(2) Uani 1 1 d .
C3 C 0.45429(5) 0.36745(7) 0.11992(6) 0.0167(3) Uani 1 1 d .
H3 H 0.4529 0.3255 0.1350 0.020 Uiso 1 1 calc R
C4 C 0.41353(5) 0.40605(8) 0.10507(6) 0.0195(3) Uani 1 1 d .
H4 H 0.3852 0.3900 0.1104 0.023 Uiso 1 1 calc R
C5 C 0.41497(5) 0.46854(8) 0.08234(7) 0.0225(3) Uani 1 1 d .
H5 H 0.3877 0.4945 0.0724 0.027 Uiso 1 1 calc R
C6 C 0.45746(5) 0.49214(8) 0.07451(7) 0.0241(3) Uani 1 1 d .
H6 H 0.4586 0.5340 0.0591 0.029 Uiso 1 1 calc R
C7 C 0.49832(5) 0.45359(7) 0.08955(6) 0.0195(3) Uani 1 1 d .
H7 H 0.5266 0.4699 0.0843 0.023 Uiso 1 1 calc R
C8 C 0.58978(5) 0.37689(7) 0.09546(6) 0.0147(3) Uani 1 1 d .
C9 C 0.58820(5) 0.35907(7) 0.03881(6) 0.0163(3) Uani 1 1 d .
H9 H 0.5655 0.3290 0.0191 0.020 Uiso 1 1 calc R
C10 C 0.62026(5) 0.38576(8) 0.01121(6) 0.0217(3) Uani 1 1 d .
H10P H 0.6190 0.3731 -0.0265 0.026 Uiso 1 1 calc R
C11 C 0.65402(5) 0.43101(8) 0.03982(7) 0.0252(3) Uani 1 1 d .
H11I H 0.6760 0.4479 0.0218 0.030 Uiso 1 1 calc R
C12 C 0.65486(6) 0.45087(8) 0.09526(8) 0.0272(3) Uani 1 1 d .
H12N H 0.6769 0.4822 0.1142 0.033 Uiso 1 1 calc R
C13 C 0.62289(5) 0.42413(8) 0.12302(7) 0.0223(3) Uani 1 1 d .
H13H H 0.6237 0.4379 0.1603 0.027 Uiso 1 1 calc R
C14 C 0.56963(4) 0.36666(7) 0.25177(6) 0.0130(2) Uani 1 1 d .
C15 C 0.55833(5) 0.44099(7) 0.24519(6) 0.0174(3) Uani 1 1 d .
H15S H 0.5841 0.4637 0.2347 0.021 Uiso 1 1 calc R
H15T H 0.5294 0.4477 0.2141 0.021 Uiso 1 1 calc R
C16 C 0.61524(5) 0.35911(7) 0.30225(6) 0.0169(3) Uani 1 1 d .
H1 H 0.6232 0.3128 0.3079 0.020 Uiso 1 1 calc R
H16 H 0.6414 0.3812 0.2922 0.020 Uiso 1 1 calc R
C17 C 0.52893(5) 0.33204(7) 0.26992(6) 0.0151(3) Uani 1 1 d .
H17A H 0.4996 0.3366 0.2392 0.018 Uiso 1 1 calc R
H17B H 0.5361 0.2855 0.2755 0.018 Uiso 1 1 calc R
C18 C 0.60922(5) 0.38810(8) 0.35912(6) 0.0192(3) Uani 1 1 d .
H18 H 0.6387 0.3820 0.3902 0.023 Uiso 1 1 calc R
C19 C 0.56807(5) 0.35276(8) 0.37544(6) 0.0192(3) Uani 1 1 d .
H19A H 0.5754 0.3063 0.3816 0.023 Uiso 1 1 calc R
H19B H 0.5639 0.3711 0.4112 0.023 Uiso 1 1 calc R
C20 C 0.52215(5) 0.36142(7) 0.32630(6) 0.0166(3) Uani 1 1 d .
H20 H 0.4959 0.3388 0.3366 0.020 Uiso 1 1 calc R
C21 C 0.51066(5) 0.43485(7) 0.31776(6) 0.0188(3) Uani 1 1 d .
H21A H 0.5060 0.4534 0.3532 0.023 Uiso 1 1 calc R
H21B H 0.4815 0.4408 0.2870 0.023 Uiso 1 1 calc R
C22 C 0.55186(5) 0.47039(7) 0.30187(6) 0.0194(3) Uani 1 1 d .
H22 H 0.5444 0.5174 0.2963 0.023 Uiso 1 1 calc R
C23 C 0.59804(5) 0.46158(8) 0.35067(7) 0.0217(3) Uani 1 1 d .
H23A H 0.6240 0.4841 0.3406 0.026 Uiso 1 1 calc R
H23B H 0.5943 0.4805 0.3864 0.026 Uiso 1 1 calc R
C24 C 0.52434(5) 0.16186(7) 0.18771(6) 0.0142(3) Uani 1 1 d .
C25 C 0.54921(5) 0.11873(8) 0.23053(6) 0.0225(3) Uani 1 1 d .
H25 H 0.5781 0.1012 0.2282 0.027 Uiso 1 1 calc R
C26 C 0.53106(6) 0.10158(10) 0.27692(7) 0.0325(4) Uani 1 1 d .
H26 H 0.5482 0.0735 0.3058 0.039 Uiso 1 1 calc R
C27 C 0.48767(6) 0.12632(9) 0.27985(7) 0.0310(4) Uani 1 1 d .
H27 H 0.4756 0.1148 0.3107 0.037 Uiso 1 1 calc R
C28 C 0.46215(6) 0.16832(8) 0.23700(7) 0.0263(3) Uani 1 1 d .
H28 H 0.4327 0.1845 0.2387 0.032 Uiso 1 1 calc R
C29 C 0.48057(5) 0.18622(7) 0.19144(7) 0.0197(3) Uani 1 1 d .
H29 H 0.4635 0.2149 0.1630 0.024 Uiso 1 1 calc R
C30 C 0.50909(4) 0.13618(7) 0.06628(6) 0.0126(2) Uani 1 1 d .
C31 C 0.50433(5) 0.15476(7) 0.00862(6) 0.0151(3) Uani 1 1 d .
H31 H 0.5200 0.1921 0.0010 0.018 Uiso 1 1 calc R
C32 C 0.47660(5) 0.11841(7) -0.03731(6) 0.0176(3) Uani 1 1 d .
H32 H 0.4738 0.1316 -0.0753 0.021 Uiso 1 1 calc R
C33 C 0.45303(5) 0.06232(8) -0.02675(6) 0.0201(3) Uani 1 1 d .
H33 H 0.4342 0.0381 -0.0575 0.024 Uiso 1 1 calc R
C34 C 0.45778(5) 0.04281(7) 0.03013(7) 0.0209(3) Uani 1 1 d .
H34 H 0.4423 0.0051 0.0375 0.025 Uiso 1 1 calc R
C35 C 0.48560(5) 0.07924(7) 0.07624(6) 0.0166(3) Uani 1 1 d .
H35 H 0.4886 0.0655 0.1141 0.020 Uiso 1 1 calc R
C36 C 0.63709(4) 0.15524(7) 0.11717(6) 0.0129(2) Uani 1 1 d .
C37 C 0.62294(5) 0.10326(7) 0.06844(6) 0.0177(3) Uani 1 1 d .
H37A H 0.6167 0.0617 0.0849 0.021 Uiso 1 1 calc R
H37B H 0.5939 0.1171 0.0403 0.021 Uiso 1 1 calc R
C38 C 0.64797(5) 0.21967(7) 0.08977(6) 0.0163(3) Uani 1 1 d .
H38A H 0.6571 0.2532 0.1196 0.020 Uiso 1 1 calc R
H38B H 0.6195 0.2346 0.0612 0.020 Uiso 1 1 calc R
C39 C 0.68343(5) 0.13125(7) 0.16045(6) 0.0153(3) Uani 1 1 d .
H39A H 0.6937 0.1634 0.1913 0.018 Uiso 1 1 calc R
H39B H 0.6773 0.0902 0.1778 0.018 Uiso 1 1 calc R
C40 C 0.72340(5) 0.12072(7) 0.13062(6) 0.0175(3) Uani 1 1 d .
H40 H 0.7522 0.1054 0.1592 0.021 Uiso 1 1 calc R
C41 C 0.70795(5) 0.06951(8) 0.08193(6) 0.0204(3) Uani 1 1 d .
H41A H 0.7331 0.0633 0.0629 0.024 Uiso 1 1 calc R
H41B H 0.7019 0.0276 0.0981 0.024 Uiso 1 1 calc R
C42 C 0.66253(5) 0.09371(8) 0.03771(6) 0.0198(3) Uani 1 1 d .
H42 H 0.6523 0.0612 0.0066 0.024 Uiso 1 1 calc R
C43 C 0.67253(5) 0.15969(8) 0.01201(6) 0.0229(3) Uani 1 1 d .
H43A H 0.6973 0.1540 -0.0076 0.027 Uiso 1 1 calc R
H43B H 0.6440 0.1750 -0.0162 0.027 Uiso 1 1 calc R
C44 C 0.68834(5) 0.21050(8) 0.06041(6) 0.0200(3) Uani 1 1 d .
H44 H 0.6948 0.2525 0.0439 0.024 Uiso 1 1 calc R
C45 C 0.73366(5) 0.18617(8) 0.10458(7) 0.0203(3) Uani 1 1 d .
H45A H 0.7588 0.1802 0.0856 0.024 Uiso 1 1 calc R
H45B H 0.7442 0.2185 0.1352 0.024 Uiso 1 1 calc R
C46 C 0.67640(6) 0.12704(8) 0.32290(7) 0.0273(3) Uani 1 1 d .
H46A H 0.7044 0.1290 0.3085 0.033 Uiso 1 1 calc R
H46B H 0.6529 0.0988 0.2975 0.033 Uiso 1 1 calc R
C47 C 0.68916(6) 0.10136(8) 0.38457(8) 0.0296(4) Uani 1 1 d .
H47A H 0.7153 0.0702 0.3915 0.036 Uiso 1 1 calc R
H47B H 0.6620 0.0806 0.3935 0.036 Uiso 1 1 calc R
C48 C 0.70355(6) 0.16395(9) 0.41922(7) 0.0295(4) Uani 1 1 d .
H48A H 0.7014 0.1591 0.4587 0.035 Uiso 1 1 calc R
H48B H 0.7356 0.1772 0.4199 0.035 Uiso 1 1 calc R
C49 C 0.66707(7) 0.21193(8) 0.38538(7) 0.0300(4) Uani 1 1 d .
H49A H 0.6383 0.2102 0.3983 0.036 Uiso 1 1 calc R
H49B H 0.6795 0.2565 0.3904 0.036 Uiso 1 1 calc R
C50 C 0.73908(6) 0.30198(9) 0.30585(7) 0.0309(4) Uani 1 1 d .
H50A H 0.7567 0.2635 0.3239 0.037 Uiso 1 1 calc R
H50B H 0.7212 0.3192 0.3314 0.037 Uiso 1 1 calc R
C51 C 0.77228(7) 0.35343(11) 0.29398(9) 0.0428(5) Uani 1 1 d .
H51A H 0.7994 0.3335 0.2843 0.051 Uiso 1 1 calc R
H51B H 0.7836 0.3825 0.3270 0.051 Uiso 1 1 calc R
C52 C 0.74086(7) 0.38959(9) 0.24272(8) 0.0350(4) Uani 1 1 d .
H52A H 0.7206 0.4213 0.2548 0.042 Uiso 1 1 calc R
H52B H 0.7595 0.4119 0.2205 0.042 Uiso 1 1 calc R
C53 C 0.71245(8) 0.33411(11) 0.20900(9) 0.0448(5) Uani 1 1 d .
H53A H 0.6813 0.3496 0.1870 0.054 Uiso 1 1 calc R
H53B H 0.7287 0.3158 0.1821 0.054 Uiso 1 1 calc R
P3 P 0.789436(11) 0.812452(16) 0.196572(14) 0.01091(7) Uani 1 1 d .
P4 P 0.777915(11) 0.661875(16) 0.188872(14) 0.01073(7) Uani 1 1 d .
Na2 Na 0.688389(18) 0.74394(3) 0.10844(2) 0.01636(11) Uani 1 1 d .
O3 O 0.61369(4) 0.68859(6) 0.09202(5) 0.0255(2) Uani 1 1 d .
O4 O 0.65011(4) 0.80429(6) 0.02491(5) 0.0250(2) Uani 1 1 d .
N3 N 0.73379(4) 0.82689(6) 0.17510(5) 0.0156(2) Uani 1 1 d .
N4 N 0.74489(4) 0.65533(6) 0.12426(5) 0.0145(2) Uani 1 1 d .
C54 C 0.80861(5) 0.73296(6) 0.21393(6) 0.0135(2) Uani 1 1 d .
H54 H 0.8387 0.7280 0.2395 0.016 Uiso 1 1 calc R
C55 C 0.82596(4) 0.85862(7) 0.25958(6) 0.0128(2) Uani 1 1 d .
C56 C 0.83033(5) 0.83464(7) 0.31561(6) 0.0147(3) Uani 1 1 d .
H56 H 0.8148 0.7959 0.3204 0.018 Uiso 1 1 calc R
C57 C 0.85747(5) 0.86777(7) 0.36428(6) 0.0170(3) Uani 1 1 d .
H57 H 0.8599 0.8513 0.4012 0.020 Uiso 1 1 calc R
C58 C 0.88092(5) 0.92563(8) 0.35752(6) 0.0210(3) Uani 1 1 d .
H58 H 0.8993 0.9479 0.3899 0.025 Uiso 1 1 calc R
C59 C 0.87670(5) 0.94989(8) 0.30221(7) 0.0227(3) Uani 1 1 d .
H59 H 0.8922 0.9887 0.2976 0.027 Uiso 1 1 calc R
C60 C 0.84950(5) 0.91680(7) 0.25354(6) 0.0178(3) Uani 1 1 d .
H60 H 0.8470 0.9336 0.2167 0.021 Uiso 1 1 calc R
C61 C 0.81332(5) 0.84329(7) 0.13775(6) 0.0136(2) Uani 1 1 d .
C62 C 0.85541(5) 0.81801(7) 0.12931(6) 0.0176(3) Uani 1 1 d .
H62 H 0.8720 0.7855 0.1541 0.021 Uiso 1 1 calc R
C63 C 0.87297(6) 0.84093(8) 0.08417(7) 0.0230(3) Uani 1 1 d .
H63 H 0.9013 0.8241 0.0792 0.028 Uiso 1 1 calc R
C64 C 0.84814(6) 0.88882(8) 0.04668(7) 0.0252(3) Uani 1 1 d .
H64 H 0.8593 0.9033 0.0159 0.030 Uiso 1 1 calc R
C65 C 0.80663(6) 0.91516(8) 0.05504(7) 0.0245(3) Uani 1 1 d .
H65 H 0.7902 0.9477 0.0302 0.029 Uiso 1 1 calc R
C66 C 0.78957(5) 0.89296(7) 0.10068(6) 0.0182(3) Uani 1 1 d .
H66 H 0.7621 0.9114 0.1065 0.022 Uiso 1 1 calc R
C67 C 0.70278(4) 0.85699(7) 0.20684(6) 0.0124(2) Uani 1 1 d .
C68 C 0.65201(5) 0.85933(8) 0.16556(6) 0.0175(3) Uani 1 1 d .
H68 H 0.6524 0.8843 0.1311 0.021 Uiso 1 1 calc R
H2A H 0.6417 0.8149 0.1535 0.021 Uiso 1 1 calc R
C69 C 0.71709(5) 0.92846(7) 0.22502(6) 0.0157(3) Uani 1 1 d .
H69A H 0.7488 0.9290 0.2516 0.019 Uiso 1 1 calc R
H69B H 0.7179 0.9539 0.1910 0.019 Uiso 1 1 calc R
C70 C 0.69987(5) 0.81777(7) 0.26087(6) 0.0171(3) Uani 1 1 d .
H70A H 0.6897 0.7731 0.2495 0.021 Uiso 1 1 calc R
H70B H 0.7312 0.8156 0.2882 0.021 Uiso 1 1 calc R
C71 C 0.68118(5) 0.92010(8) 0.30822(6) 0.0216(3) Uani 1 1 d .
H71A H 0.6597 0.9404 0.3278 0.026 Uiso 1 1 calc R
H71B H 0.7128 0.9193 0.3350 0.026 Uiso 1 1 calc R
C72 C 0.66482(5) 0.84967(7) 0.29059(6) 0.0187(3) Uani 1 1 d .
H72 H 0.6642 0.8243 0.3252 0.022 Uiso 1 1 calc R
C73 C 0.61480(5) 0.85091(7) 0.24830(6) 0.0181(3) Uani 1 1 d .
H73A H 0.5925 0.8708 0.2669 0.022 Uiso 1 1 calc R
H73B H 0.6043 0.8064 0.2371 0.022 Uiso 1 1 calc R
C74 C 0.61630(5) 0.89091(7) 0.19442(6) 0.0167(3) Uani 1 1 d .
H74 H 0.5846 0.8914 0.1669 0.020 Uiso 1 1 calc R
C75 C 0.63171(5) 0.96135(7) 0.21238(7) 0.0204(3) Uani 1 1 d .
H75A H 0.6095 0.9813 0.2310 0.025 Uiso 1 1 calc R
H75B H 0.6318 0.9872 0.1783 0.025 Uiso 1 1 calc R
C76 C 0.68184(5) 0.96031(7) 0.25453(7) 0.0191(3) Uani 1 1 d .
H76 H 0.6920 1.0054 0.2661 0.023 Uiso 1 1 calc R
C77 C 0.82471(5) 0.59937(7) 0.21451(5) 0.0138(2) Uani 1 1 d .
C78 C 0.87046(5) 0.61060(7) 0.20839(6) 0.0163(3) Uani 1 1 d .
H78 H 0.8772 0.6503 0.1929 0.020 Uiso 1 1 calc R
C79 C 0.90588(5) 0.56338(8) 0.22512(6) 0.0199(3) Uani 1 1 d .
H79 H 0.9360 0.5715 0.2205 0.024 Uiso 1 1 calc R
C80 C 0.89647(5) 0.50403(8) 0.24869(6) 0.0219(3) Uani 1 1 d .
H80 H 0.9202 0.4724 0.2599 0.026 Uiso 1 1 calc R
C81 C 0.85143(5) 0.49231(7) 0.25538(6) 0.0206(3) Uani 1 1 d .
H81 H 0.8451 0.4528 0.2715 0.025 Uiso 1 1 calc R
C82 C 0.81563(5) 0.53937(7) 0.23809(6) 0.0167(3) Uani 1 1 d .
H82 H 0.7854 0.5308 0.2423 0.020 Uiso 1 1 calc R
C83 C 0.73557(5) 0.64288(7) 0.23115(6) 0.0139(3) Uani 1 1 d .
C84 C 0.74609(5) 0.66076(7) 0.28961(6) 0.0155(3) Uani 1 1 d .
H84 H 0.7748 0.6817 0.3070 0.019 Uiso 1 1 calc R
C85 C 0.71426(5) 0.64764(7) 0.32217(6) 0.0194(3) Uani 1 1 d .
H85 H 0.7218 0.6595 0.3611 0.023 Uiso 1 1 calc R
C86 C 0.67126(5) 0.61686(8) 0.29661(7) 0.0239(3) Uani 1 1 d .
H86 H 0.6498 0.6084 0.3183 0.029 Uiso 1 1 calc R
C87 C 0.66034(5) 0.59874(9) 0.23858(7) 0.0274(3) Uani 1 1 d .
H87 H 0.6315 0.5781 0.2213 0.033 Uiso 1 1 calc R
C88 C 0.69247(5) 0.61138(8) 0.20612(6) 0.0209(3) Uani 1 1 d .
H88 H 0.6851 0.5987 0.1674 0.025 Uiso 1 1 calc R
C89 C 0.75875(4) 0.63770(7) 0.07194(5) 0.0127(2) Uani 1 1 d .
C90 C 0.71542(5) 0.65151(7) 0.01958(6) 0.0162(3) Uani 1 1 d .
H90 H 0.6881 0.6271 0.0243 0.019 Uiso 1 1 calc R
H2B H 0.7077 0.6980 0.0186 0.019 Uiso 1 1 calc R
C91 C 0.77044(5) 0.56383(7) 0.07118(6) 0.0147(3) Uani 1 1 d .
H91A H 0.7980 0.5539 0.1032 0.018 Uiso 1 1 calc R
H91B H 0.7438 0.5383 0.0765 0.018 Uiso 1 1 calc R
C92 C 0.80088(5) 0.67740(7) 0.06201(6) 0.0147(3) Uani 1 1 d .
H92A H 0.7935 0.7240 0.0611 0.018 Uiso 1 1 calc R
H92B H 0.8290 0.6697 0.0940 0.018 Uiso 1 1 calc R
C93 C 0.81132(5) 0.65763(7) 0.00456(6) 0.0164(3) Uani 1 1 d .
H93 H 0.8385 0.6830 -0.0004 0.020 Uiso 1 1 calc R
C94 C 0.82313(5) 0.58388(7) 0.00603(6) 0.0179(3) Uani 1 1 d .
H94A H 0.8301 0.5712 -0.0299 0.021 Uiso 1 1 calc R
H94B H 0.8510 0.5748 0.0379 0.021 Uiso 1 1 calc R
C95 C 0.78059(5) 0.54389(7) 0.01374(6) 0.0167(3) Uani 1 1 d .
H95 H 0.7881 0.4968 0.0145 0.020 Uiso 1 1 calc R
C96 C 0.73689(5) 0.55835(7) -0.03700(6) 0.0184(3) Uani 1 1 d .
H96A H 0.7099 0.5329 -0.0327 0.022 Uiso 1 1 calc R
H96B H 0.7433 0.5457 -0.0733 0.022 Uiso 1 1 calc R
C97 C 0.72512(5) 0.63192(7) -0.03821(6) 0.0171(3) Uani 1 1 d .
H97 H 0.6969 0.6410 -0.0704 0.021 Uiso 1 1 calc R
C98 C 0.76752(5) 0.67177(7) -0.04630(6) 0.0172(3) Uani 1 1 d .
H98A H 0.7740 0.6597 -0.0826 0.021 Uiso 1 1 calc R
H98B H 0.7601 0.7184 -0.0477 0.021 Uiso 1 1 calc R
C99 C 0.59965(6) 0.62809(9) 0.06036(8) 0.0289(3) Uani 1 1 d .
H99A H 0.6226 0.5935 0.0756 0.035 Uiso 1 1 calc R
H99B H 0.5975 0.6342 0.0195 0.035 Uiso 1 1 calc R
C100 C 0.55159(6) 0.61058(9) 0.06845(7) 0.0284(3) Uani 1 1 d .
H10B H 0.5547 0.5858 0.1039 0.034 Uiso 1 1 calc R
H10C H 0.5327 0.5855 0.0358 0.034 Uiso 1 1 calc R
C101 C 0.53020(5) 0.67806(9) 0.07179(7) 0.0276(3) Uani 1 1 d .
H10D H 0.5168 0.6965 0.0334 0.033 Uiso 1 1 calc R
H10E H 0.5057 0.6764 0.0923 0.033 Uiso 1 1 calc R
C102 C 0.57314(5) 0.71720(8) 0.10553(8) 0.0275(3) Uani 1 1 d .
H10F H 0.5699 0.7631 0.0940 0.033 Uiso 1 1 calc R
H10G H 0.5764 0.7144 0.1469 0.033 Uiso 1 1 calc R
C103 C 0.61967(5) 0.78073(10) -0.02867(7) 0.0282(3) Uani 1 1 d .
H10H H 0.5874 0.7966 -0.0342 0.034 Uiso 1 1 calc R
H10I H 0.6193 0.7330 -0.0295 0.034 Uiso 1 1 calc R
C104 C 0.64079(8) 0.80784(13) -0.07517(8) 0.0501(6) Uani 1 1 d .
H10J H 0.6624 0.7763 -0.0849 0.060 Uiso 1 1 calc R
H10K H 0.6160 0.8187 -0.1100 0.060 Uiso 1 1 calc R
C105 C 0.66706(13) 0.86851(13) -0.04821(11) 0.0714(9) Uani 1 1 d .
H10L H 0.6999 0.8671 -0.0500 0.086 Uiso 1 1 calc R
H10M H 0.6520 0.9076 -0.0683 0.086 Uiso 1 1 calc R
C106 C 0.66488(6) 0.86889(9) 0.01339(8) 0.0318(4) Uani 1 1 d .
H10N H 0.6959 0.8791 0.0393 0.038 Uiso 1 1 calc R
H10O H 0.6422 0.9015 0.0188 0.038 Uiso 1 1 calc R
P5 P 0.881722(11) 0.345933(16) 0.468477(13) 0.01068(7) Uani 1 1 d .
P6 P 0.875237(11) 0.195515(16) 0.461567(14) 0.01087(7) Uani 1 1 d .
Na3 Na 0.976279(18) 0.27172(3) 0.54471(2) 0.01609(11) Uani 1 1 d .
O5 O 1.01491(4) 0.21253(5) 0.63229(4) 0.0226(2) Uani 1 1 d .
O6 O 1.04839(3) 0.32770(5) 0.54943(5) 0.0218(2) Uani 1 1 d .
N5 N 0.91786(4) 0.35629(6) 0.53075(5) 0.0138(2) Uani 1 1 d .
N6 N 0.93167(4) 0.19081(6) 0.47806(5) 0.0149(2) Uani 1 1 d .
C107 C 0.85137(5) 0.27331(7) 0.44815(6) 0.0140(2) Uani 1 1 d .
H10 H 0.8193 0.2764 0.4282 0.017 Uiso 1 1 calc R
C108 C 0.83346(5) 0.40683(7) 0.44406(6) 0.0139(2) Uani 1 1 d .
C109 C 0.78867(5) 0.39624(7) 0.45348(6) 0.0173(3) Uani 1 1 d .
H10A H 0.7836 0.3588 0.4734 0.021 Uiso 1 1 calc R
C110 C 0.75174(5) 0.44099(8) 0.43349(6) 0.0207(3) Uani 1 1 d .
H11 H 0.7223 0.4333 0.4402 0.025 Uiso 1 1 calc R
C111 C 0.75865(5) 0.49698(8) 0.40359(7) 0.0219(3) Uani 1 1 d .
H11A H 0.7338 0.5264 0.3896 0.026 Uiso 1 1 calc R
C112 C 0.80311(5) 0.50860(7) 0.39483(7) 0.0218(3) Uani 1 1 d .
H11B H 0.8081 0.5462 0.3751 0.026 Uiso 1 1 calc R
C113 C 0.84023(5) 0.46433(7) 0.41529(6) 0.0175(3) Uani 1 1 d .
H11C H 0.8700 0.4731 0.4097 0.021 Uiso 1 1 calc R
C114 C 0.92024(5) 0.36367(7) 0.42084(6) 0.0141(3) Uani 1 1 d .
C115 C 0.96244(5) 0.39881(8) 0.44089(6) 0.0236(3) Uani 1 1 d .
H11D H 0.9708 0.4153 0.4786 0.028 Uiso 1 1 calc R
C116 C 0.99226(6) 0.40963(10) 0.40517(8) 0.0324(4) Uani 1 1 d .
H11E H 1.0206 0.4326 0.4194 0.039 Uiso 1 1 calc R
C117 C 0.97995(6) 0.38651(8) 0.34881(7) 0.0267(3) Uani 1 1 d .
H11F H 1.0001 0.3934 0.3252 0.032 Uiso 1 1 calc R
C118 C 0.93753(6) 0.35300(7) 0.32773(7) 0.0239(3) Uani 1 1 d .
H11G H 0.9288 0.3381 0.2896 0.029 Uiso 1 1 calc R
C119 C 0.90791(5) 0.34157(7) 0.36355(6) 0.0180(3) Uani 1 1 d .
H11H H 0.8795 0.3189 0.3490 0.022 Uiso 1 1 calc R
C120 C 0.90803(4) 0.37536(7) 0.58515(6) 0.0129(2) Uani 1 1 d .
C121 C 0.86715(5) 0.33749(7) 0.60013(6) 0.0151(3) Uani 1 1 d .
H12A H 0.8377 0.3454 0.5703 0.018 Uiso 1 1 calc R
H12B H 0.8738 0.2907 0.6011 0.018 Uiso 1 1 calc R
C122 C 0.89747(5) 0.44954(7) 0.58585(6) 0.0165(3) Uani 1 1 d .
H12C H 0.9232 0.4740 0.5770 0.020 Uiso 1 1 calc R
H12D H 0.8684 0.4593 0.5560 0.020 Uiso 1 1 calc R
C123 C 0.95362(5) 0.36138(8) 0.63438(6) 0.0181(3) Uani 1 1 d .
H3A H 0.9604 0.3146 0.6356 0.022 Uiso 1 1 calc R
H12 H 0.9803 0.3842 0.6262 0.022 Uiso 1 1 calc R
C124 C 0.94866(5) 0.38352(8) 0.69382(6) 0.0196(3) Uani 1 1 d .
H12E H 0.9783 0.3742 0.7238 0.023 Uiso 1 1 calc R
C125 C 0.90740(5) 0.34548(8) 0.70725(6) 0.0192(3) Uani 1 1 d .
H12F H 0.9037 0.3591 0.7446 0.023 Uiso 1 1 calc R
H12G H 0.9142 0.2987 0.7090 0.023 Uiso 1 1 calc R
C126 C 0.86132(5) 0.35935(7) 0.65944(6) 0.0170(3) Uani 1 1 d .
H12H H 0.8349 0.3351 0.6678 0.020 Uiso 1 1 calc R
C127 C 0.85076(5) 0.43332(8) 0.65827(6) 0.0196(3) Uani 1 1 d .
H12I H 0.8468 0.4470 0.6955 0.024 Uiso 1 1 calc R
H12J H 0.8214 0.4426 0.6287 0.024 Uiso 1 1 calc R
C128 C 0.89204(5) 0.47171(7) 0.64518(6) 0.0198(3) Uani 1 1 d .
H12K H 0.8852 0.5190 0.6442 0.024 Uiso 1 1 calc R
C129 C 0.93835(5) 0.45748(8) 0.69224(6) 0.0220(3) Uani 1 1 d .
H12L H 0.9645 0.4815 0.6839 0.026 Uiso 1 1 calc R
H12M H 0.9353 0.4718 0.7297 0.026 Uiso 1 1 calc R
C130 C 0.84103(4) 0.14639(7) 0.39911(6) 0.0135(2) Uani 1 1 d .
C131 C 0.83165(5) 0.17358(7) 0.34350(6) 0.0171(3) Uani 1 1 d .
H13 H 0.8416 0.2163 0.3391 0.021 Uiso 1 1 calc R
C132 C 0.80780(5) 0.13803(8) 0.29455(6) 0.0204(3) Uani 1 1 d .
H13A H 0.8020 0.1570 0.2579 0.025 Uiso 1 1 calc R
C133 C 0.79262(5) 0.07421(8) 0.30045(6) 0.0206(3) Uani 1 1 d .
H13B H 0.7768 0.0501 0.2678 0.025 Uiso 1 1 calc R
C134 C 0.80122(5) 0.04667(7) 0.35543(7) 0.0197(3) Uani 1 1 d .
H13C H 0.7909 0.0041 0.3596 0.024 Uiso 1 1 calc R
C135 C 0.82511(5) 0.08220(7) 0.40438(6) 0.0161(3) Uani 1 1 d .
H13D H 0.8306 0.0632 0.4410 0.019 Uiso 1 1 calc R
C136 C 0.85552(5) 0.15815(7) 0.52142(6) 0.0137(3) Uani 1 1 d .
C137 C 0.81601(5) 0.18279(7) 0.53696(6) 0.0177(3) Uani 1 1 d .
H13E H 0.7995 0.2187 0.5171 0.021 Uiso 1 1 calc R
C138 C 0.80104(6) 0.15425(8) 0.58186(7) 0.0238(3) Uani 1 1 d .
H13F H 0.7744 0.1707 0.5915 0.029 Uiso 1 1 calc R
C139 C 0.82572(6) 0.10123(8) 0.61235(7) 0.0240(3) Uani 1 1 d .
H13G H 0.8159 0.0825 0.6427 0.029 Uiso 1 1 calc R
C140 C 0.86511(5) 0.07623(8) 0.59737(6) 0.0222(3) Uani 1 1 d .
H14 H 0.8818 0.0407 0.6177 0.027 Uiso 1 1 calc R
C141 C 0.87960(5) 0.10429(7) 0.55208(6) 0.0176(3) Uani 1 1 d .
H14A H 0.9058 0.0869 0.5420 0.021 Uiso 1 1 calc R
C142 C 0.96306(4) 0.15747(6) 0.44867(6) 0.0127(2) Uani 1 1 d .
C143 C 0.95831(5) 0.18245(8) 0.38652(6) 0.0190(3) Uani 1 1 d .
H14B H 0.9634 0.2297 0.3874 0.023 Uiso 1 1 calc R
H14C H 0.9263 0.1738 0.3625 0.023 Uiso 1 1 calc R
C144 C 0.95692(5) 0.08243(7) 0.44717(7) 0.0184(3) Uani 1 1 d .
H14D H 0.9248 0.0714 0.4248 0.022 Uiso 1 1 calc R
H14E H 0.9613 0.0662 0.4864 0.022 Uiso 1 1 calc R
C145 C 1.01464(5) 0.17236(7) 0.48380(6) 0.0162(3) Uani 1 1 d .
H3B H 1.0198 0.2195 0.4845 0.019 Uiso 1 1 calc R
H14F H 1.0192 0.1577 0.5235 0.019 Uiso 1 1 calc R
C146 C 1.05135(5) 0.13844(7) 0.45817(6) 0.0183(3) Uani 1 1 d .
H14G H 1.0835 0.1486 0.4821 0.022 Uiso 1 1 calc R
C147 C 1.04546(5) 0.16372(8) 0.39635(7) 0.0219(3) Uani 1 1 d .
H14H H 1.0684 0.1424 0.3796 0.026 Uiso 1 1 calc R
H14I H 1.0511 0.2108 0.3970 0.026 Uiso 1 1 calc R
C148 C 0.99459(5) 0.14853(8) 0.35968(6) 0.0229(3) Uani 1 1 d .
H14J H 0.9904 0.1647 0.3200 0.027 Uiso 1 1 calc R
C149 C 0.98634(5) 0.07438(9) 0.35832(7) 0.0267(3) Uani 1 1 d .
H14K H 1.0087 0.0527 0.3409 0.032 Uiso 1 1 calc R
H14L H 0.9544 0.0646 0.3349 0.032 Uiso 1 1 calc R
C150 C 0.99290(5) 0.04860(7) 0.42001(7) 0.0230(3) Uani 1 1 d .
H15 H 0.9877 0.0009 0.4189 0.028 Uiso 1 1 calc R
C151 C 1.04361(5) 0.06393(8) 0.45698(7) 0.0234(3) Uani 1 1 d .
H15A H 1.0479 0.0476 0.4962 0.028 Uiso 1 1 calc R
H15B H 1.0666 0.0423 0.4406 0.028 Uiso 1 1 calc R
C152 C 0.99794(7) 0.14756(10) 0.63824(8) 0.0367(4) Uani 1 1 d .
H15C H 1.0198 0.1151 0.6304 0.044 Uiso 1 1 calc R
H15D H 0.9669 0.1409 0.6110 0.044 Uiso 1 1 calc R
C153 C 0.99461(12) 0.14091(13) 0.69857(10) 0.0664(8) Uani 1 1 d .
H15E H 1.0080 0.0993 0.7150 0.080 Uiso 1 1 calc R
H15F H 0.9616 0.1429 0.6996 0.080 Uiso 1 1 calc R
C154 C 1.02241(7) 0.19735(11) 0.73199(8) 0.0392(4) Uani 1 1 d .
H15G H 1.0469 0.1816 0.7654 0.047 Uiso 1 1 calc R
H15H H 1.0016 0.2273 0.7452 0.047 Uiso 1 1 calc R
C155 C 1.04423(5) 0.23080(8) 0.68865(6) 0.0238(3) Uani 1 1 d .
H15I H 1.0444 0.2782 0.6935 0.029 Uiso 1 1 calc R
H15J H 1.0767 0.2160 0.6938 0.029 Uiso 1 1 calc R
C156 C 1.05939(5) 0.39470(7) 0.56685(6) 0.0198(3) Uani 1 1 d .
H15K H 1.0311 0.4181 0.5697 0.024 Uiso 1 1 calc R
H15L H 1.0730 0.4175 0.5395 0.024 Uiso 1 1 calc R
C157 C 1.09514(6) 0.38897(8) 0.62563(6) 0.0237(3) Uani 1 1 d .
H15M H 1.0796 0.3798 0.6558 0.028 Uiso 1 1 calc R
H15N H 1.1140 0.4287 0.6355 0.028 Uiso 1 1 calc R
C158 C 1.12558(5) 0.33092(8) 0.61657(7) 0.0274(3) Uani 1 1 d .
H15O H 1.1364 0.3051 0.6518 0.033 Uiso 1 1 calc R
H15P H 1.1531 0.3459 0.6048 0.033 Uiso 1 1 calc R
C159 C 1.09201(5) 0.29067(8) 0.56822(7) 0.0216(3) Uani 1 1 d .
H15Q H 1.1060 0.2842 0.5362 0.026 Uiso 1 1 calc R
H15R H 1.0860 0.2479 0.5828 0.026 Uiso 1 1 calc R

loop_
_atom_site_aniso_label
_atom_site_aniso_U_11
_atom_site_aniso_U_22
_atom_site_aniso_U_33
_atom_site_aniso_U_23
_atom_site_aniso_U_13
_atom_site_aniso_U_12
P1 0.00931(14) 0.01195(15) 0.01155(15) 0.00035(11) 0.00307(11) -0.00004(11)
P2 0.00974(14) 0.01226(15) 0.01054(14) -0.00016(11) 0.00280(11) -0.00109(11)
Na1 0.0175(3) 0.0195(3) 0.0139(3) -0.0025(2) 0.0005(2) 0.0033(2)
O1 0.0355(6) 0.0215(5) 0.0172(5) 0.0003(4) 0.0018(4) 0.0090(5)
O2 0.0204(5) 0.0262(6) 0.0275(6) -0.0012(5) -0.0021(4) -0.0020(4)
N1 0.0145(5) 0.0184(6) 0.0130(5) -0.0011(4) 0.0028(4) 0.0041(4)
N2 0.0122(5) 0.0154(5) 0.0125(5) -0.0002(4) 0.0036(4) 0.0004(4)
C1 0.0119(6) 0.0141(6) 0.0129(6) -0.0002(5) 0.0006(5) -0.0010(5)
C2 0.0127(6) 0.0172(7) 0.0111(6) -0.0011(5) 0.0019(5) 0.0010(5)
C3 0.0162(6) 0.0183(7) 0.0153(6) 0.0005(5) 0.0038(5) 0.0002(5)
C4 0.0124(6) 0.0273(8) 0.0189(7) -0.0011(6) 0.0044(5) 0.0013(5)
C5 0.0168(6) 0.0256(8) 0.0242(7) 0.0008(6) 0.0043(6) 0.0082(6)
C6 0.0235(7) 0.0188(7) 0.0297(8) 0.0058(6) 0.0065(6) 0.0054(6)
C7 0.0165(6) 0.0180(7) 0.0241(7) 0.0026(6) 0.0058(5) 0.0016(5)
C8 0.0130(6) 0.0137(6) 0.0180(6) 0.0025(5) 0.0055(5) 0.0015(5)
C9 0.0149(6) 0.0172(7) 0.0168(6) 0.0037(5) 0.0042(5) 0.0022(5)
C10 0.0228(7) 0.0251(8) 0.0195(7) 0.0072(6) 0.0097(6) 0.0042(6)
C11 0.0214(7) 0.0256(8) 0.0335(8) 0.0092(7) 0.0157(6) -0.0010(6)
C12 0.0231(7) 0.0249(8) 0.0355(9) -0.0013(7) 0.0113(7) -0.0091(6)
C13 0.0214(7) 0.0240(8) 0.0235(7) -0.0052(6) 0.0096(6) -0.0057(6)
C14 0.0128(6) 0.0139(6) 0.0127(6) -0.0016(5) 0.0039(5) -0.0001(5)
C15 0.0214(7) 0.0140(6) 0.0181(6) 0.0002(5) 0.0074(5) 0.0003(5)
C16 0.0126(6) 0.0225(7) 0.0149(6) -0.0023(5) 0.0028(5) 0.0014(5)
C17 0.0139(6) 0.0160(6) 0.0154(6) -0.0020(5) 0.0041(5) -0.0013(5)
C18 0.0137(6) 0.0285(8) 0.0141(6) -0.0052(6) 0.0017(5) 0.0004(5)
C19 0.0200(7) 0.0250(7) 0.0131(6) -0.0006(5) 0.0055(5) 0.0034(6)
C20 0.0147(6) 0.0199(7) 0.0167(6) -0.0021(5) 0.0069(5) -0.0022(5)
C21 0.0163(6) 0.0219(7) 0.0188(7) -0.0050(6) 0.0057(5) 0.0025(5)
C22 0.0239(7) 0.0145(7) 0.0213(7) -0.0041(5) 0.0086(6) 0.0000(5)
C23 0.0209(7) 0.0243(8) 0.0209(7) -0.0098(6) 0.0072(6) -0.0071(6)
C24 0.0149(6) 0.0166(6) 0.0118(6) -0.0029(5) 0.0045(5) -0.0048(5)
C25 0.0184(7) 0.0304(8) 0.0180(7) 0.0054(6) 0.0037(5) -0.0030(6)
C26 0.0307(8) 0.0471(11) 0.0184(7) 0.0103(7) 0.0045(6) -0.0083(8)
C27 0.0372(9) 0.0415(10) 0.0198(7) -0.0047(7) 0.0173(7) -0.0164(8)
C28 0.0277(8) 0.0249(8) 0.0338(8) -0.0099(7) 0.0209(7) -0.0091(6)
C29 0.0197(7) 0.0167(7) 0.0253(7) -0.0026(6) 0.0102(6) -0.0030(5)
C30 0.0098(5) 0.0140(6) 0.0138(6) -0.0002(5) 0.0027(5) 0.0014(5)
C31 0.0149(6) 0.0153(6) 0.0156(6) 0.0007(5) 0.0047(5) -0.0002(5)
C32 0.0169(6) 0.0216(7) 0.0138(6) -0.0009(5) 0.0035(5) 0.0012(5)
C33 0.0185(6) 0.0224(7) 0.0180(7) -0.0069(6) 0.0027(5) -0.0036(5)
C34 0.0229(7) 0.0185(7) 0.0222(7) -0.0027(6) 0.0075(6) -0.0084(6)
C35 0.0188(6) 0.0163(7) 0.0151(6) 0.0003(5) 0.0050(5) -0.0021(5)
C36 0.0106(6) 0.0148(6) 0.0131(6) -0.0009(5) 0.0026(5) 0.0002(5)
C37 0.0137(6) 0.0210(7) 0.0183(6) -0.0044(5) 0.0041(5) -0.0006(5)
C38 0.0141(6) 0.0166(7) 0.0187(6) 0.0024(5) 0.0054(5) 0.0016(5)
C39 0.0137(6) 0.0185(7) 0.0132(6) 0.0003(5) 0.0029(5) 0.0015(5)
C40 0.0114(6) 0.0229(7) 0.0173(6) 0.0000(5) 0.0022(5) 0.0034(5)
C41 0.0176(6) 0.0223(7) 0.0225(7) -0.0018(6) 0.0074(6) 0.0051(6)
C42 0.0155(6) 0.0255(8) 0.0182(7) -0.0067(6) 0.0045(5) 0.0021(5)
C43 0.0156(6) 0.0384(9) 0.0159(7) 0.0037(6) 0.0065(5) 0.0070(6)
C44 0.0162(6) 0.0232(7) 0.0229(7) 0.0074(6) 0.0089(6) 0.0020(5)
C45 0.0122(6) 0.0253(8) 0.0246(7) 0.0002(6) 0.0069(5) -0.0010(5)
C46 0.0280(8) 0.0242(8) 0.0280(8) -0.0025(6) 0.0043(6) 0.0084(6)
C47 0.0286(8) 0.0251(8) 0.0390(9) 0.0117(7) 0.0157(7) 0.0085(6)
C48 0.0271(8) 0.0408(10) 0.0200(7) 0.0078(7) 0.0052(6) 0.0046(7)
C49 0.0447(10) 0.0254(8) 0.0188(7) -0.0001(6) 0.0070(7) 0.0059(7)
C50 0.0210(7) 0.0393(10) 0.0267(8) 0.0021(7) -0.0033(6) -0.0021(7)
C51 0.0312(9) 0.0558(13) 0.0345(10) -0.0015(9) -0.0029(8) -0.0168(9)
C52 0.0363(9) 0.0298(9) 0.0359(9) -0.0041(7) 0.0049(7) -0.0080(7)
C53 0.0550(12) 0.0416(11) 0.0294(9) 0.0015(8) -0.0028(9) -0.0177(9)
P3 0.00993(14) 0.01194(15) 0.01103(14) -0.00061(11) 0.00314(11) -0.00115(11)
P4 0.01095(14) 0.01166(15) 0.00975(14) -0.00002(11) 0.00311(11) -0.00016(11)
Na2 0.0126(2) 0.0199(3) 0.0153(3) -0.0036(2) 0.0016(2) 0.0014(2)
O3 0.0156(5) 0.0246(6) 0.0346(6) -0.0040(5) 0.0038(4) -0.0036(4)
O4 0.0249(5) 0.0309(6) 0.0162(5) 0.0018(4) 0.0005(4) 0.0010(4)
N3 0.0113(5) 0.0205(6) 0.0150(5) -0.0056(4) 0.0038(4) -0.0001(4)
N4 0.0127(5) 0.0187(6) 0.0121(5) -0.0014(4) 0.0036(4) 0.0017(4)
C54 0.0116(6) 0.0134(6) 0.0141(6) 0.0002(5) 0.0010(5) -0.0006(5)
C55 0.0098(5) 0.0141(6) 0.0146(6) -0.0021(5) 0.0034(5) 0.0003(5)
C56 0.0141(6) 0.0144(6) 0.0158(6) 0.0003(5) 0.0041(5) 0.0020(5)
C57 0.0153(6) 0.0217(7) 0.0134(6) -0.0012(5) 0.0028(5) 0.0025(5)
C58 0.0170(6) 0.0262(8) 0.0181(7) -0.0077(6) 0.0020(5) -0.0030(6)
C59 0.0219(7) 0.0226(7) 0.0241(7) -0.0058(6) 0.0073(6) -0.0106(6)
C60 0.0185(6) 0.0188(7) 0.0166(6) -0.0005(5) 0.0056(5) -0.0038(5)
C61 0.0138(6) 0.0147(6) 0.0121(6) -0.0022(5) 0.0034(5) -0.0034(5)
C62 0.0179(6) 0.0161(7) 0.0202(7) -0.0009(5) 0.0073(5) -0.0023(5)
C63 0.0238(7) 0.0233(8) 0.0271(8) -0.0052(6) 0.0157(6) -0.0052(6)
C64 0.0353(8) 0.0267(8) 0.0181(7) -0.0008(6) 0.0150(6) -0.0097(7)
C65 0.0295(8) 0.0249(8) 0.0178(7) 0.0059(6) 0.0043(6) -0.0031(6)
C66 0.0166(6) 0.0214(7) 0.0157(6) 0.0011(5) 0.0029(5) -0.0010(5)
C67 0.0108(6) 0.0144(6) 0.0118(6) -0.0015(5) 0.0026(5) 0.0002(5)
C68 0.0122(6) 0.0264(7) 0.0137(6) -0.0047(5) 0.0033(5) -0.0007(5)
C69 0.0133(6) 0.0139(6) 0.0209(7) -0.0002(5) 0.0062(5) -0.0013(5)
C70 0.0159(6) 0.0176(7) 0.0191(7) 0.0046(5) 0.0068(5) 0.0026(5)
C71 0.0153(6) 0.0333(8) 0.0166(7) -0.0084(6) 0.0047(5) -0.0004(6)
C72 0.0175(6) 0.0253(7) 0.0153(6) 0.0050(5) 0.0078(5) 0.0026(6)
C73 0.0150(6) 0.0197(7) 0.0217(7) -0.0029(6) 0.0085(5) -0.0025(5)
C74 0.0098(6) 0.0245(7) 0.0153(6) -0.0022(5) 0.0025(5) 0.0020(5)
C75 0.0163(6) 0.0195(7) 0.0267(7) 0.0040(6) 0.0080(6) 0.0062(5)
C76 0.0166(6) 0.0144(7) 0.0274(7) -0.0065(6) 0.0078(6) -0.0014(5)
C77 0.0150(6) 0.0150(6) 0.0102(6) -0.0017(5) 0.0015(5) 0.0014(5)
C78 0.0169(6) 0.0195(7) 0.0125(6) 0.0008(5) 0.0041(5) 0.0007(5)
C79 0.0158(6) 0.0275(8) 0.0164(6) -0.0005(6) 0.0045(5) 0.0046(6)
C80 0.0234(7) 0.0213(7) 0.0190(7) -0.0004(6) 0.0022(6) 0.0094(6)
C81 0.0264(7) 0.0146(7) 0.0191(7) 0.0013(5) 0.0035(6) 0.0022(6)
C82 0.0178(6) 0.0169(7) 0.0149(6) -0.0011(5) 0.0037(5) -0.0009(5)
C83 0.0141(6) 0.0126(6) 0.0153(6) 0.0019(5) 0.0048(5) 0.0018(5)
C84 0.0165(6) 0.0147(6) 0.0149(6) 0.0014(5) 0.0034(5) 0.0012(5)
C85 0.0256(7) 0.0201(7) 0.0146(6) 0.0038(5) 0.0093(6) 0.0051(6)
C86 0.0226(7) 0.0282(8) 0.0261(8) 0.0070(6) 0.0154(6) 0.0016(6)
C87 0.0191(7) 0.0359(9) 0.0279(8) 0.0010(7) 0.0079(6) -0.0101(6)
C88 0.0201(7) 0.0250(8) 0.0182(7) -0.0024(6) 0.0062(6) -0.0054(6)
C89 0.0110(6) 0.0168(6) 0.0102(6) -0.0008(5) 0.0026(5) -0.0001(5)
C90 0.0114(6) 0.0246(7) 0.0127(6) -0.0011(5) 0.0034(5) 0.0013(5)
C91 0.0172(6) 0.0157(6) 0.0118(6) -0.0005(5) 0.0048(5) -0.0009(5)
C92 0.0131(6) 0.0159(6) 0.0150(6) -0.0001(5) 0.0035(5) -0.0017(5)
C93 0.0134(6) 0.0212(7) 0.0157(6) 0.0011(5) 0.0058(5) -0.0022(5)
C94 0.0155(6) 0.0234(7) 0.0161(6) 0.0004(5) 0.0066(5) 0.0041(5)
C95 0.0210(7) 0.0150(6) 0.0149(6) -0.0016(5) 0.0063(5) 0.0005(5)
C96 0.0207(7) 0.0227(7) 0.0121(6) -0.0042(5) 0.0052(5) -0.0050(6)
C97 0.0125(6) 0.0269(8) 0.0111(6) -0.0005(5) 0.0018(5) 0.0005(5)
C98 0.0187(6) 0.0209(7) 0.0132(6) 0.0027(5) 0.0062(5) 0.0022(5)
C99 0.0265(8) 0.0297(9) 0.0311(8) -0.0065(7) 0.0090(7) -0.0053(7)
C100 0.0287(8) 0.0292(9) 0.0272(8) -0.0038(7) 0.0072(6) -0.0094(7)
C101 0.0157(7) 0.0323(9) 0.0314(8) 0.0029(7) 0.0005(6) -0.0042(6)
C102 0.0165(7) 0.0242(8) 0.0396(9) -0.0045(7) 0.0039(6) 0.0000(6)
C103 0.0178(7) 0.0456(10) 0.0182(7) 0.0007(7) -0.0001(6) -0.0030(7)
C104 0.0459(11) 0.0848(17) 0.0197(8) -0.0041(9) 0.0094(8) -0.0278(11)
C105 0.133(3) 0.0563(15) 0.0452(13) -0.0114(11) 0.0585(16) -0.0319(16)
C106 0.0337(9) 0.0344(9) 0.0268(8) 0.0025(7) 0.0071(7) -0.0041(7)
P5 0.00989(14) 0.01207(15) 0.01002(14) 0.00078(11) 0.00259(11) 0.00074(11)
P6 0.00966(14) 0.01174(15) 0.01105(14) -0.00022(11) 0.00255(11) -0.00078(11)
Na3 0.0124(2) 0.0188(3) 0.0156(3) -0.0035(2) 0.00109(19) 0.0022(2)
O5 0.0231(5) 0.0258(6) 0.0167(5) 0.0016(4) 0.0015(4) -0.0003(4)
O6 0.0138(5) 0.0200(5) 0.0273(5) -0.0029(4) -0.0016(4) 0.0003(4)
N5 0.0118(5) 0.0175(6) 0.0117(5) -0.0002(4) 0.0026(4) 0.0019(4)
N6 0.0111(5) 0.0175(6) 0.0164(5) -0.0046(4) 0.0043(4) -0.0003(4)
C107 0.0111(6) 0.0144(6) 0.0152(6) 0.0011(5) 0.0012(5) 0.0002(5)
C108 0.0135(6) 0.0158(6) 0.0114(6) -0.0012(5) 0.0014(5) 0.0010(5)
C109 0.0159(6) 0.0191(7) 0.0171(6) 0.0033(5) 0.0051(5) 0.0011(5)
C110 0.0144(6) 0.0249(8) 0.0230(7) 0.0031(6) 0.0054(5) 0.0043(6)
C111 0.0186(7) 0.0205(7) 0.0249(7) 0.0040(6) 0.0029(6) 0.0074(6)
C112 0.0221(7) 0.0163(7) 0.0258(7) 0.0063(6) 0.0047(6) 0.0017(6)
C113 0.0160(6) 0.0161(7) 0.0199(7) 0.0004(5) 0.0041(5) -0.0004(5)
C114 0.0134(6) 0.0159(6) 0.0137(6) 0.0036(5) 0.0049(5) 0.0033(5)
C115 0.0181(7) 0.0355(9) 0.0165(7) 0.0029(6) 0.0034(5) -0.0061(6)
C116 0.0185(7) 0.0507(11) 0.0287(8) 0.0081(8) 0.0077(6) -0.0086(7)
C117 0.0262(8) 0.0323(9) 0.0277(8) 0.0116(7) 0.0175(6) 0.0058(6)
C118 0.0383(9) 0.0192(7) 0.0187(7) 0.0033(6) 0.0154(6) 0.0045(6)
C119 0.0229(7) 0.0152(7) 0.0169(7) 0.0007(5) 0.0071(5) -0.0008(5)
C120 0.0120(6) 0.0155(6) 0.0111(6) -0.0008(5) 0.0030(5) 0.0009(5)
C121 0.0149(6) 0.0175(7) 0.0131(6) -0.0011(5) 0.0043(5) -0.0023(5)
C122 0.0193(6) 0.0156(7) 0.0154(6) -0.0010(5) 0.0062(5) -0.0012(5)
C123 0.0131(6) 0.0284(8) 0.0127(6) -0.0012(5) 0.0032(5) 0.0017(5)
C124 0.0134(6) 0.0325(8) 0.0112(6) -0.0018(6) 0.0007(5) -0.0004(6)
C125 0.0208(7) 0.0252(7) 0.0119(6) 0.0009(5) 0.0050(5) 0.0010(6)
C126 0.0157(6) 0.0222(7) 0.0142(6) -0.0005(5) 0.0062(5) -0.0033(5)
C127 0.0178(6) 0.0260(8) 0.0166(6) -0.0042(6) 0.0072(5) 0.0024(6)
C128 0.0251(7) 0.0172(7) 0.0179(7) -0.0046(5) 0.0075(6) -0.0009(6)
C129 0.0228(7) 0.0294(8) 0.0145(6) -0.0080(6) 0.0065(5) -0.0094(6)
C130 0.0100(6) 0.0159(6) 0.0149(6) -0.0028(5) 0.0041(5) -0.0006(5)
C131 0.0153(6) 0.0180(7) 0.0175(7) -0.0009(5) 0.0037(5) -0.0035(5)
C132 0.0188(7) 0.0268(8) 0.0145(6) -0.0015(6) 0.0024(5) -0.0037(6)
C133 0.0166(6) 0.0255(8) 0.0191(7) -0.0081(6) 0.0040(5) -0.0045(6)
C134 0.0173(6) 0.0186(7) 0.0239(7) -0.0044(6) 0.0070(5) -0.0048(5)
C135 0.0143(6) 0.0172(7) 0.0172(6) -0.0015(5) 0.0050(5) -0.0013(5)
C136 0.0130(6) 0.0153(6) 0.0124(6) -0.0017(5) 0.0028(5) -0.0039(5)
C137 0.0186(6) 0.0169(7) 0.0188(7) -0.0009(5) 0.0069(5) -0.0012(5)
C138 0.0261(7) 0.0254(8) 0.0249(8) -0.0019(6) 0.0155(6) -0.0016(6)
C139 0.0323(8) 0.0247(8) 0.0187(7) 0.0010(6) 0.0131(6) -0.0061(6)
C140 0.0264(7) 0.0195(7) 0.0192(7) 0.0041(6) 0.0040(6) -0.0021(6)
C141 0.0163(6) 0.0189(7) 0.0171(6) 0.0004(5) 0.0037(5) -0.0006(5)
C142 0.0114(6) 0.0134(6) 0.0137(6) -0.0017(5) 0.0039(5) -0.0003(5)
C143 0.0166(6) 0.0251(7) 0.0154(6) 0.0029(6) 0.0047(5) 0.0021(5)
C144 0.0146(6) 0.0145(7) 0.0280(7) -0.0019(6) 0.0091(5) -0.0011(5)
C145 0.0122(6) 0.0192(7) 0.0168(6) -0.0048(5) 0.0031(5) -0.0013(5)
C146 0.0094(6) 0.0239(7) 0.0216(7) -0.0063(6) 0.0039(5) -0.0008(5)
C147 0.0181(7) 0.0246(8) 0.0271(8) -0.0054(6) 0.0131(6) -0.0051(6)
C148 0.0207(7) 0.0348(9) 0.0150(7) -0.0025(6) 0.0079(6) -0.0006(6)
C149 0.0167(7) 0.0371(9) 0.0280(8) -0.0196(7) 0.0087(6) -0.0053(6)
C150 0.0162(7) 0.0156(7) 0.0400(9) -0.0083(6) 0.0123(6) -0.0026(5)
C151 0.0155(6) 0.0220(8) 0.0338(8) -0.0014(6) 0.0089(6) 0.0048(6)
C152 0.0475(11) 0.0338(10) 0.0267(9) -0.0004(7) 0.0064(8) -0.0157(8)
C153 0.109(2) 0.0627(16) 0.0405(12) -0.0118(11) 0.0426(14) -0.0458(16)
C154 0.0428(10) 0.0547(12) 0.0206(8) -0.0014(8) 0.0093(7) -0.0161(9)
C155 0.0180(7) 0.0320(8) 0.0187(7) 0.0013(6) 0.0006(6) -0.0008(6)
C156 0.0189(7) 0.0182(7) 0.0221(7) 0.0003(6) 0.0051(6) -0.0011(5)
C157 0.0272(7) 0.0243(8) 0.0182(7) -0.0005(6) 0.0038(6) -0.0079(6)
C158 0.0187(7) 0.0262(8) 0.0306(8) 0.0039(7) -0.0046(6) -0.0035(6)
C159 0.0143(6) 0.0233(7) 0.0254(7) -0.0002(6) 0.0022(6) 0.0017(6)

loop_
_atom_type_symbol
_atom_type_description
_atom_type_scat_dispersion_real
_atom_type_scat_dispersion_imag
_atom_type_scat_source
C C 0.0181 0.0091 'International Tables Vol C Tables 4.2.6.8 and 6.1.1.4'
H H 0.0000 0.0000 'International Tables Vol C Tables 4.2.6.8 and 6.1.1.4'
N N 0.0311 0.0180 'International Tables Vol C Tables 4.2.6.8 and 6.1.1.4'
O O 0.0492 0.0322 'International Tables Vol C Tables 4.2.6.8 and 6.1.1.4'
Na Na 0.1353 0.1239 'International Tables Vol C Tables 4.2.6.8 and 6.1.1.4'
P P 0.2955 0.4335 'International Tables Vol C Tables 4.2.6.8 and 6.1.1.4'

loop_
_geom_angle_atom_site_label_1
_geom_angle_atom_site_label_2
_geom_angle_atom_site_label_3
_geom_angle
N1 P1 C1 117.17(6)
N1 P1 C2 118.45(6)
C1 P1 C2 102.86(6)
N1 P1 C8 106.45(6)
C1 P1 C8 109.69(6)
C2 P1 C8 100.95(6)
N2 P2 C1 123.09(6)
N2 P2 C24 100.82(6)
C1 P2 C24 111.31(6)
N2 P2 C30 117.64(6)
C1 P2 C30 100.27(6)
C24 P2 C30 102.12(6)
O2 Na1 O1 86.14(4)
O2 Na1 N1 102.96(4)
O1 Na1 N1 127.94(4)
O2 Na1 N2 120.99(4)
O1 Na1 N2 116.09(4)
N1 Na1 N2 102.68(4)
C46 O1 C49 108.84(12)
C46 O1 Na1 111.29(9)
C49 O1 Na1 138.81(10)
C53 O2 C50 109.01(13)
C53 O2 Na1 113.63(10)
C50 O2 Na1 127.23(10)
C14 N1 P1 130.97(9)
C14 N1 Na1 109.84(8)
P1 N1 Na1 115.38(6)
C36 N2 P2 128.12(9)
C36 N2 Na1 110.35(8)
P2 N2 Na1 101.98(5)
P1 C1 P2 128.69(8)
P1 C1 H1A 115.7
P2 C1 H1A 115.7
C7 C2 C3 118.25(12)
C7 C2 P1 123.10(10)
C3 C2 P1 118.64(10)
C4 C3 C2 120.92(13)
C4 C3 H3 119.5
C2 C3 H3 119.5
C5 C4 C3 120.19(13)
C5 C4 H4 119.9
C3 C4 H4 119.9
C4 C5 C6 119.51(13)
C4 C5 H5 120.2
C6 C5 H5 120.2
C5 C6 C7 120.31(14)
C5 C6 H6 119.8
C7 C6 H6 119.8
C6 C7 C2 120.82(13)
C6 C7 H7 119.6
C2 C7 H7 119.6
C9 C8 C13 118.38(13)
C9 C8 P1 121.30(10)
C13 C8 P1 120.30(11)
C8 C9 C10 120.77(14)
C8 C9 H9 119.6
C10 C9 H9 119.6
C11 C10 C9 120.20(14)
C11 C10 H10P 119.9
C9 C10 H10P 119.9
C12 C11 C10 119.59(13)
C12 C11 H11I 120.2
C10 C11 H11I 120.2
C11 C12 C13 120.30(15)
C11 C12 H12N 119.9
C13 C12 H12N 119.9
C12 C13 C8 120.69(14)
C12 C13 H13H 119.7
C8 C13 H13H 119.7
N1 C14 C17 112.12(11)
N1 C14 C16 106.80(10)
C17 C14 C16 107.51(11)
N1 C14 C15 114.68(11)
C17 C14 C15 108.40(11)
C16 C14 C15 106.96(11)
C22 C15 C14 111.31(11)
C22 C15 H15S 109.4
C14 C15 H15S 109.4
C22 C15 H15T 109.4
C14 C15 H15T 109.4
H15S C15 H15T 108.0
C18 C16 C14 111.94(11)
C18 C16 H1 109.2
C14 C16 H1 109.2
C18 C16 H16 109.2
C14 C16 H16 109.2
H1 C16 H16 107.9
C20 C17 C14 111.29(11)
C20 C17 H17A 109.4
C14 C17 H17A 109.4
C20 C17 H17B 109.4
C14 C17 H17B 109.4
H17A C17 H17B 108.0
C23 C18 C16 109.18(12)
C23 C18 C19 109.65(12)
C16 C18 C19 109.33(12)
C23 C18 H18 109.6
C16 C18 H18 109.6
C19 C18 H18 109.6
C20 C19 C18 109.36(11)
C20 C19 H19A 109.8
C18 C19 H19A 109.8
C20 C19 H19B 109.8
C18 C19 H19B 109.8
H19A C19 H19B 108.3
C21 C20 C19 109.15(12)
C21 C20 C17 109.71(11)
C19 C20 C17 109.54(11)
C21 C20 H20 109.5
C19 C20 H20 109.5
C17 C20 H20 109.5
C20 C21 C22 109.50(11)
C20 C21 H21A 109.8
C22 C21 H21A 109.8
C20 C21 H21B 109.8
C22 C21 H21B 109.8
H21A C21 H21B 108.2
C23 C22 C21 109.94(12)
C23 C22 C15 109.42(12)
C21 C22 C15 109.09(11)
C23 C22 H22 109.5
C21 C22 H22 109.5
C15 C22 H22 109.5
C18 C23 C22 109.02(12)
C18 C23 H23A 109.9
C22 C23 H23A 109.9
C18 C23 H23B 109.9
C22 C23 H23B 109.9
H23A C23 H23B 108.3
C25 C24 C29 118.63(13)
C25 C24 P2 121.28(11)
C29 C24 P2 120.07(11)
C24 C25 C26 120.48(15)
C24 C25 H25 119.8
C26 C25 H25 119.8
C27 C26 C25 119.97(16)
C27 C26 H26 120.0
C25 C26 H26 120.0
C26 C27 C28 120.15(14)
C26 C27 H27 119.9
C28 C27 H27 119.9
C27 C28 C29 119.85(15)
C27 C28 H28 120.1
C29 C28 H28 120.1
C28 C29 C24 120.90(15)
C28 C29 H29 119.5
C24 C29 H29 119.5
C35 C30 C31 117.97(12)
C35 C30 P2 122.22(10)
C31 C30 P2 119.77(10)
C32 C31 C30 121.16(13)
C32 C31 H31 119.4
C30 C31 H31 119.4
C31 C32 C33 120.23(13)
C31 C32 H32 119.9
C33 C32 H32 119.9
C34 C33 C32 119.36(13)
C34 C33 H33 120.3
C32 C33 H33 120.3
C33 C34 C35 120.44(13)
C33 C34 H34 119.8
C35 C34 H34 119.8
C34 C35 C30 120.83(13)
C34 C35 H35 119.6
C30 C35 H35 119.6
N2 C36 C38 112.94(11)
N2 C36 C39 107.08(10)
C38 C36 C39 108.13(11)
N2 C36 C37 113.42(11)
C38 C36 C37 107.75(11)
C39 C36 C37 107.26(11)
C42 C37 C36 111.41(11)
C42 C37 H37A 109.3
C36 C37 H37A 109.3
C42 C37 H37B 109.3
C36 C37 H37B 109.3
H37A C37 H37B 108.0
C36 C38 C44 111.37(11)
C36 C38 H38A 109.4
C44 C38 H38A 109.4
C36 C38 H38B 109.4
C44 C38 H38B 109.4
H38A C38 H38B 108.0
C40 C39 C36 111.66(11)
C40 C39 H39A 109.3
C36 C39 H39A 109.3
C40 C39 H39B 109.3
C36 C39 H39B 109.3
H39A C39 H39B 107.9
C45 C40 C41 109.23(12)
C45 C40 C39 108.93(11)
C41 C40 C39 110.05(11)
C45 C40 H40 109.5
C41 C40 H40 109.5
C39 C40 H40 109.5
C42 C41 C40 109.05(12)
C42 C41 H41A 109.9
C40 C41 H41A 109.9
C42 C41 H41B 109.9
C40 C41 H41B 109.9
H41A C41 H41B 108.3
C41 C42 C43 109.47(12)
C41 C42 C37 109.28(12)
C43 C42 C37 109.25(12)
C41 C42 H42 109.6
C43 C42 H42 109.6
C37 C42 H42 109.6
C44 C43 C42 109.75(12)
C44 C43 H43A 109.7
C42 C43 H43A 109.7
C44 C43 H43B 109.7
C42 C43 H43B 109.7
H43A C43 H43B 108.2
C43 C44 C45 109.34(12)
C43 C44 C38 108.53(12)
C45 C44 C38 110.38(12)
C43 C44 H44 109.5
C45 C44 H44 109.5
C38 C44 H44 109.5
C40 C45 C44 109.45(11)
C40 C45 H45A 109.8
C44 C45 H45A 109.8
C40 C45 H45B 109.8
C44 C45 H45B 109.8
H45A C45 H45B 108.2
O1 C46 C47 105.73(13)
O1 C46 H46A 110.6
C47 C46 H46A 110.6
O1 C46 H46B 110.6
C47 C46 H46B 110.6
H46A C46 H46B 108.7
C46 C47 C48 101.68(13)
C46 C47 H47A 111.4
C48 C47 H47A 111.4
C46 C47 H47B 111.4
C48 C47 H47B 111.4
H47A C47 H47B 109.3
C49 C48 C47 101.48(13)
C49 C48 H48A 111.5
C47 C48 H48A 111.5
C49 C48 H48B 111.5
C47 C48 H48B 111.5
H48A C48 H48B 109.3
O1 C49 C48 105.90(13)
O1 C49 H49A 110.6
C48 C49 H49A 110.6
O1 C49 H49B 110.6
C48 C49 H49B 110.6
H49A C49 H49B 108.7
O2 C50 C51 105.36(14)
O2 C50 H50A 110.7
C51 C50 H50A 110.7
O2 C50 H50B 110.7
C51 C50 H50B 110.7
H50A C50 H50B 108.8
C50 C51 C52 102.23(14)
C50 C51 H51A 111.3
C52 C51 H51A 111.3
C50 C51 H51B 111.3
C52 C51 H51B 111.3
H51A C51 H51B 109.2
C53 C52 C51 101.34(16)
C53 C52 H52A 111.5
C51 C52 H52A 111.5
C53 C52 H52B 111.5
C51 C52 H52B 111.5
H52A C52 H52B 109.3
O2 C53 C52 106.93(15)
O2 C53 H53A 110.3
C52 C53 H53A 110.3
O2 C53 H53B 110.3
C52 C53 H53B 110.3
H53A C53 H53B 108.6
N3 P3 C54 119.12(6)
N3 P3 C61 104.78(6)
C54 P3 C61 109.74(6)
N3 P3 C55 118.77(6)
C54 P3 C55 101.64(6)
C61 P3 C55 101.34(6)
N4 P4 C54 122.01(6)
N4 P4 C83 101.37(6)
C54 P4 C83 110.42(6)
N4 P4 C77 117.68(6)
C54 P4 C77 101.20(6)
C83 P4 C77 102.70(6)
O4 Na2 O3 84.51(4)
O4 Na2 N4 132.24(4)
O3 Na2 N4 103.27(4)
O4 Na2 N3 104.05(4)
O3 Na2 N3 137.69(4)
N4 Na2 N3 100.77(4)
C102 O3 C99 109.28(11)
C102 O3 Na2 123.01(9)
C99 O3 Na2 127.12(9)
C103 O4 C106 106.29(12)
C103 O4 Na2 128.57(10)
C106 O4 Na2 122.92(10)
C67 N3 P3 129.02(9)
C67 N3 Na2 108.95(8)
P3 N3 Na2 114.04(6)
C89 N4 P4 128.18(9)
C89 N4 Na2 112.76(8)
P4 N4 Na2 107.43(6)
P4 C54 P3 126.82(8)
P4 C54 H54 116.6
P3 C54 H54 116.6
C60 C55 C56 118.36(12)
C60 C55 P3 122.48(10)
C56 C55 P3 119.16(10)
C57 C56 C55 121.10(13)
C57 C56 H56 119.4
C55 C56 H56 119.4
C56 C57 C58 119.84(13)
C56 C57 H57 120.1
C58 C57 H57 120.1
C59 C58 C57 119.50(13)
C59 C58 H58 120.2
C57 C58 H58 120.2
C58 C59 C60 120.64(14)
C58 C59 H59 119.7
C60 C59 H59 119.7
C59 C60 C55 120.55(13)
C59 C60 H60 119.7
C55 C60 H60 119.7
C62 C61 C66 118.57(13)
C62 C61 P3 121.05(11)
C66 C61 P3 120.38(10)
C63 C62 C61 120.78(14)
C63 C62 H62 119.6
C61 C62 H62 119.6
C64 C63 C62 119.86(14)
C64 C63 H63 120.1
C62 C63 H63 120.1
C63 C64 C65 120.04(13)
C63 C64 H64 120.0
C65 C64 H64 120.0
C64 C65 C66 120.00(14)
C64 C65 H65 120.0
C66 C65 H65 120.0
C65 C66 C61 120.72(14)
C65 C66 H66 119.6
C61 C66 H66 119.6
N3 C67 C70 113.70(11)
N3 C67 C69 112.47(11)
C70 C67 C69 108.86(11)
N3 C67 C68 107.58(10)
C70 C67 C68 106.93(11)
C69 C67 C68 106.93(11)
C74 C68 C67 112.05(11)
C74 C68 H68 109.2
C67 C68 H68 109.2
C74 C68 H2A 109.2
C67 C68 H2A 109.2
H68 C68 H2A 107.9
C76 C69 C67 111.23(11)
C76 C69 H69A 109.4
C67 C69 H69A 109.4
C76 C69 H69B 109.4
C67 C69 H69B 109.4
H69A C69 H69B 108.0
C72 C70 C67 111.41(11)
C72 C70 H70A 109.3
C67 C70 H70A 109.3
C72 C70 H70B 109.3
C67 C70 H70B 109.3
H70A C70 H70B 108.0
C76 C71 C72 110.03(11)
C76 C71 H71A 109.7
C72 C71 H71A 109.7
C76 C71 H71B 109.7
C72 C71 H71B 109.7
H71A C71 H71B 108.2
C71 C72 C73 109.64(12)
C71 C72 C70 108.93(11)
C73 C72 C70 109.55(12)
C71 C72 H72 109.6
C73 C72 H72 109.6
C70 C72 H72 109.6
C72 C73 C74 108.90(11)
C72 C73 H73A 109.9
C74 C73 H73A 109.9
C72 C73 H73B 109.9
C74 C73 H73B 109.9
H73A C73 H73B 108.3
C75 C74 C73 109.49(11)
C75 C74 C68 109.51(11)
C73 C74 C68 109.48(12)
C75 C74 H74 109.4
C73 C74 H74 109.4
C68 C74 H74 109.4
C74 C75 C76 109.11(11)
C74 C75 H75A 109.9
C76 C75 H75A 109.9
C74 C75 H75B 109.9
C76 C75 H75B 109.9
H75A C75 H75B 108.3
C71 C76 C75 109.44(12)
C71 C76 C69 108.88(12)
C75 C76 C69 109.90(12)
C71 C76 H76 109.5
C75 C76 H76 109.5
C69 C76 H76 109.5
C82 C77 C78 118.33(12)
C82 C77 P4 122.04(10)
C78 C77 P4 119.58(10)
C79 C78 C77 120.90(13)
C79 C78 H78 119.6
C77 C78 H78 119.6
C78 C79 C80 120.24(13)
C78 C79 H79 119.9
C80 C79 H79 119.9
C81 C80 C79 119.57(13)
C81 C80 H80 120.2
C79 C80 H80 120.2
C80 C81 C82 120.35(14)
C80 C81 H81 119.8
C82 C81 H81 119.8
C81 C82 C77 120.60(13)
C81 C82 H82 119.7
C77 C82 H82 119.7
C88 C83 C84 118.50(12)
C88 C83 P4 121.55(10)
C84 C83 P4 119.95(10)
C85 C84 C83 120.87(13)
C85 C84 H84 119.6
C83 C84 H84 119.6
C86 C85 C84 120.09(13)
C86 C85 H85 120.0
C84 C85 H85 120.0
C85 C86 C87 119.70(13)
C85 C86 H86 120.2
C87 C86 H86 120.2
C86 C87 C88 120.15(14)
C86 C87 H87 119.9
C88 C87 H87 119.9
C83 C88 C87 120.69(14)
C83 C88 H88 119.7
C87 C88 H88 119.7
N4 C89 C91 111.27(11)
N4 C89 C92 114.95(11)
C91 C89 C92 108.65(10)
N4 C89 C90 107.12(10)
C91 C89 C90 107.60(11)
C92 C89 C90 106.92(11)
C97 C90 C89 111.86(11)
C97 C90 H90 109.2
C89 C90 H90 109.2
C97 C90 H2B 109.2
C89 C90 H2B 109.2
H90 C90 H2B 107.9
C95 C91 C89 111.38(11)
C95 C91 H91A 109.4
C89 C91 H91A 109.4
C95 C91 H91B 109.4
C89 C91 H91B 109.4
H91A C91 H91B 108.0
C93 C92 C89 111.13(11)
C93 C92 H92A 109.4
C89 C92 H92A 109.4
C93 C92 H92B 109.4
C89 C92 H92B 109.4
H92A C92 H92B 108.0
C98 C93 C94 109.54(12)
C98 C93 C92 109.60(11)
C94 C93 C92 109.37(11)
C98 C93 H93 109.4
C94 C93 H93 109.4
C92 C93 H93 109.4
C95 C94 C93 109.59(11)
C95 C94 H94A 109.8
C93 C94 H94A 109.8
C95 C94 H94B 109.8
C93 C94 H94B 109.8
H94A C94 H94B 108.2
C96 C95 C94 109.22(11)
C96 C95 C91 109.71(11)
C94 C95 C91 109.04(11)
C96 C95 H95 109.6
C94 C95 H95 109.6
C91 C95 H95 109.6
C95 C96 C97 109.65(11)
C95 C96 H96A 109.7
C97 C96 H96A 109.7
C95 C96 H96B 109.7
C97 C96 H96B 109.7
H96A C96 H96B 108.2
C96 C97 C98 109.47(11)
C96 C97 C90 109.31(11)
C98 C97 C90 109.18(11)
C96 C97 H97 109.6
C98 C97 H97 109.6
C90 C97 H97 109.6
C93 C98 C97 109.12(11)
C93 C98 H98A 109.9
C97 C98 H98A 109.9
C93 C98 H98B 109.9
C97 C98 H98B 109.9
H98A C98 H98B 108.3
O3 C99 C100 105.93(13)
O3 C99 H99A 110.5
C100 C99 H99A 110.5
O3 C99 H99B 110.5
C100 C99 H99B 110.5
H99A C99 H99B 108.7
C99 C100 C101 101.72(13)
C99 C100 H10B 111.4
C101 C100 H10B 111.4
C99 C100 H10C 111.4
C101 C100 H10C 111.4
H10B C100 H10C 109.3
C102 C101 C100 102.11(13)
C102 C101 H10D 111.3
C100 C101 H10D 111.3
C102 C101 H10E 111.3
C100 C101 H10E 111.3
H10D C101 H10E 109.2
O3 C102 C101 106.28(13)
O3 C102 H10F 110.5
C101 C102 H10F 110.5
O3 C102 H10G 110.5
C101 C102 H10G 110.5
H10F C102 H10G 108.7
O4 C103 C104 105.04(13)
O4 C103 H10H 110.7
C104 C103 H10H 110.7
O4 C103 H10I 110.7
C104 C103 H10I 110.7
H10H C103 H10I 108.8
C105 C104 C103 104.19(16)
C105 C104 H10J 110.9
C103 C104 H10J 110.9
C105 C104 H10K 110.9
C103 C104 H10K 110.9
H10J C104 H10K 108.9
C106 C105 C104 105.95(17)
C106 C105 H10L 110.5
C104 C105 H10L 110.5
C106 C105 H10M 110.5
C104 C105 H10M 110.5
H10L C105 H10M 108.7
O4 C106 C105 106.33(16)
O4 C106 H10N 110.5
C105 C106 H10N 110.5
O4 C106 H10O 110.5
C105 C106 H10O 110.5
H10N C106 H10O 108.7
N5 P5 C107 122.54(6)
N5 P5 C114 101.17(6)
C107 P5 C114 110.28(6)
N5 P5 C108 117.58(6)
C107 P5 C108 101.29(6)
C114 P5 C108 102.36(6)
N6 P6 C107 116.16(6)
N6 P6 C136 107.63(6)
C107 P6 C136 109.08(6)
N6 P6 C130 117.65(6)
C107 P6 C130 104.06(6)
C136 P6 C130 101.05(6)
O6 Na3 N5 104.66(4)
O6 Na3 N6 132.25(4)
N5 Na3 N6 99.34(4)
O6 Na3 O5 89.93(4)
N5 Na3 O5 129.02(4)
N6 Na3 O5 105.98(4)
C152 O5 C155 106.22(12)
C152 O5 Na3 116.98(10)
C155 O5 Na3 134.85(9)
C156 O6 C159 107.23(11)
C156 O6 Na3 126.56(8)
C159 O6 Na3 117.51(9)
C120 N5 P5 129.11(9)
C120 N5 Na3 111.93(8)
P5 N5 Na3 107.68(6)
C142 N6 P6 130.56(9)
C142 N6 Na3 109.73(8)
P6 N6 Na3 117.40(6)
P5 C107 P6 125.69(8)
P5 C107 H10 117.2
P6 C107 H10 117.2
C113 C108 C109 118.06(12)
C113 C108 P5 121.26(10)
C109 C108 P5 120.68(10)
C110 C109 C108 120.86(13)
C110 C109 H10A 119.6
C108 C109 H10A 119.6
C111 C110 C109 120.38(13)
C111 C110 H11 119.8
C109 C110 H11 119.8
C110 C111 C112 119.31(13)
C110 C111 H11A 120.3
C112 C111 H11A 120.3
C111 C112 C113 120.45(14)
C111 C112 H11B 119.8
C113 C112 H11B 119.8
C112 C113 C108 120.91(13)
C112 C113 H11C 119.5
C108 C113 H11C 119.5
C115 C114 C119 118.20(13)
C115 C114 P5 121.26(11)
C119 C114 P5 120.54(10)
C114 C115 C116 120.75(14)
C114 C115 H11D 119.6
C116 C115 H11D 119.6
C117 C116 C115 120.38(15)
C117 C116 H11E 119.8
C115 C116 H11E 119.8
C116 C117 C118 119.59(14)
C116 C117 H11F 120.2
C118 C117 H11F 120.2
C117 C118 C119 120.10(14)
C117 C118 H11G 120.0
C119 C118 H11G 120.0
C118 C119 C114 120.95(14)
C118 C119 H11H 119.5
C114 C119 H11H 119.5
N5 C120 C122 110.99(11)
N5 C120 C121 115.26(11)
C122 C120 C121 108.45(11)
N5 C120 C123 107.12(10)
C122 C120 C123 107.77(11)
C121 C120 C123 106.93(11)
C126 C121 C120 110.88(11)
C126 C121 H12A 109.5
C120 C121 H12A 109.5
C126 C121 H12B 109.5
C120 C121 H12B 109.5
H12A C121 H12B 108.1
C128 C122 C120 111.59(11)
C128 C122 H12C 109.3
C120 C122 H12C 109.3
C128 C122 H12D 109.3
C120 C122 H12D 109.3
H12C C122 H12D 108.0
C124 C123 C120 111.97(11)
C124 C123 H3A 109.2
C120 C123 H3A 109.2
C124 C123 H12 109.2
C120 C123 H12 109.2
H3A C123 H12 107.9
C129 C124 C123 109.39(12)
C129 C124 C125 109.84(12)
C123 C124 C125 108.82(12)
C129 C124 H12E 109.6
C123 C124 H12E 109.6
C125 C124 H12E 109.6
C124 C125 C126 109.20(11)
C124 C125 H12F 109.8
C126 C125 H12F 109.8
C124 C125 H12G 109.8
C126 C125 H12G 109.8
H12F C125 H12G 108.3
C127 C126 C125 108.93(12)
C127 C126 C121 109.75(11)
C125 C126 C121 109.87(11)
C127 C126 H12H 109.4
C125 C126 H12H 109.4
C121 C126 H12H 109.4
C126 C127 C128 109.69(11)
C126 C127 H12I 109.7
C128 C127 H12I 109.7
C126 C127 H12J 109.7
C128 C127 H12J 109.7
H12I C127 H12J 108.2
C129 C128 C127 109.72(12)
C129 C128 C122 109.36(12)
C127 C128 C122 108.80(11)
C129 C128 H12K 109.6
C127 C128 H12K 109.6
C122 C128 H12K 109.6
C124 C129 C128 109.34(12)
C124 C129 H12L 109.8
C128 C129 H12L 109.8
C124 C129 H12M 109.8
C128 C129 H12M 109.8
H12L C129 H12M 108.3
C131 C130 C135 118.02(12)
C131 C130 P6 118.65(10)
C135 C130 P6 123.31(10)
C132 C131 C130 121.34(13)
C132 C131 H13 119.3
C130 C131 H13 119.3
C133 C132 C131 119.96(14)
C133 C132 H13A 120.0
C131 C132 H13A 120.0
C134 C133 C132 119.45(13)
C134 C133 H13B 120.3
C132 C133 H13B 120.3
C133 C134 C135 120.60(14)
C133 C134 H13C 119.7
C135 C134 H13C 119.7
C134 C135 C130 120.63(13)
C134 C135 H13D 119.7
C130 C135 H13D 119.7
C141 C136 C137 118.36(13)
C141 C136 P6 120.79(10)
C137 C136 P6 120.85(11)
C138 C137 C136 120.73(14)
C138 C137 H13E 119.6
C136 C137 H13E 119.6
C139 C138 C137 120.16(14)
C139 C138 H13F 119.9
C137 C138 H13F 119.9
C138 C139 C140 119.71(14)
C138 C139 H13G 120.1
C140 C139 H13G 120.1
C141 C140 C139 119.98(14)
C141 C140 H14 120.0
C139 C140 H14 120.0
C140 C141 C136 121.05(13)
C140 C141 H14A 119.5
C136 C141 H14A 119.5
N6 C142 C144 112.76(11)
N6 C142 C145 107.03(10)
C144 C142 C145 107.35(11)
N6 C142 C143 114.02(11)
C144 C142 C143 108.98(11)
C145 C142 C143 106.27(11)
C142 C143 C148 111.26(12)
C142 C143 H14B 109.4
C148 C143 H14B 109.4
C142 C143 H14C 109.4
C148 C143 H14C 109.4
H14B C143 H14C 108.0
C142 C144 C150 111.43(11)
C142 C144 H14D 109.3
C150 C144 H14D 109.3
C142 C144 H14E 109.3
C150 C144 H14E 109.3
H14D C144 H14E 108.0
C146 C145 C142 112.21(11)
C146 C145 H3B 109.2
C142 C145 H3B 109.2
C146 C145 H14F 109.2
C142 C145 H14F 109.2
H3B C145 H14F 107.9
C151 C146 C147 109.69(12)
C151 C146 C145 109.65(12)
C147 C146 C145 109.16(12)
C151 C146 H14G 109.4
C147 C146 H14G 109.4
C145 C146 H14G 109.4
C146 C147 C148 108.79(11)
C146 C147 H14H 109.9
C148 C147 H14H 109.9
C146 C147 H14I 109.9
C148 C147 H14I 109.9
H14H C147 H14I 108.3
C149 C148 C147 109.45(13)
C149 C148 C143 109.16(12)
C147 C148 C143 109.77(12)
C149 C148 H14J 109.5
C147 C148 H14J 109.5
C143 C148 H14J 109.5
C148 C149 C150 109.91(12)
C148 C149 H14K 109.7
C150 C149 H14K 109.7
C148 C149 H14L 109.7
C150 C149 H14L 109.7
H14K C149 H14L 108.2
C149 C150 C151 109.58(12)
C149 C150 C144 109.51(13)
C151 C150 C144 109.09(12)
C149 C150 H15 109.5
C151 C150 H15 109.5
C144 C150 H15 109.5
C146 C151 C150 109.01(12)
C146 C151 H15A 109.9
C150 C151 H15A 109.9
C146 C151 H15B 109.9
C150 C151 H15B 109.9
H15A C151 H15B 108.3
O5 C152 C153 107.31(16)
O5 C152 H15C 110.3
C153 C152 H15C 110.3
O5 C152 H15D 110.3
C153 C152 H15D 110.3
H15C C152 H15D 108.5
C152 C153 C154 106.30(16)
C152 C153 H15E 110.5
C154 C153 H15E 110.5
C152 C153 H15F 110.5
C154 C153 H15F 110.5
H15E C153 H15F 108.7
C153 C154 C155 104.12(15)
C153 C154 H15G 110.9
C155 C154 H15G 110.9
C153 C154 H15H 110.9
C155 C154 H15H 110.9
H15G C154 H15H 109.0
O5 C155 C154 105.82(13)
O5 C155 H15I 110.6
C154 C155 H15I 110.6
O5 C155 H15J 110.6
C154 C155 H15J 110.6
H15I C155 H15J 108.7
O6 C156 C157 103.92(12)
O6 C156 H15K 111.0
C157 C156 H15K 111.0
O6 C156 H15L 111.0
C157 C156 H15L 111.0
H15K C156 H15L 109.0
C156 C157 C158 102.04(12)
C156 C157 H15M 111.4
C158 C157 H15M 111.4
C156 C157 H15N 111.4
C158 C157 H15N 111.4
H15M C157 H15N 109.2
C157 C158 C159 104.02(12)
C157 C158 H15O 111.0
C159 C158 H15O 111.0
C157 C158 H15P 111.0
C159 C158 H15P 111.0
H15O C158 H15P 109.0
O6 C159 C158 106.60(12)
O6 C159 H15Q 110.4
C158 C159 H15Q 110.4
O6 C159 H15R 110.4
C158 C159 H15R 110.4
H15Q C159 H15R 108.6

loop_
_geom_bond_atom_site_label_1
_geom_bond_atom_site_label_2
_geom_bond_distance
P1 N1 1.5819(12)
P1 C1 1.7233(13)
P1 C2 1.8427(13)
P1 C8 1.8468(13)
P2 N2 1.5931(11)
P2 C1 1.7252(13)
P2 C24 1.8391(13)
P2 C30 1.8445(13)
Na1 O2 2.3495(12)
Na1 O1 2.3924(12)
Na1 N1 2.4460(12)
Na1 N2 2.4528(12)
O1 C46 1.4417(19)
O1 C49 1.4430(19)
O2 C53 1.424(2)
O2 C50 1.4358(19)
N1 C14 1.4632(17)
N2 C36 1.4643(16)
C1 H1A 0.9300
C2 C7 1.393(2)
C2 C3 1.3999(19)
C3 C4 1.388(2)
C3 H3 0.9300
C4 C5 1.387(2)
C4 H4 0.9300
C5 C6 1.388(2)
C5 H5 0.9300
C6 C7 1.389(2)
C6 H6 0.9300
C7 H7 0.9300
C8 C9 1.391(2)
C8 C13 1.394(2)
C9 C10 1.393(2)
C9 H9 0.9300
C10 C11 1.385(2)
C10 H10P 0.9300
C11 C12 1.380(2)
C11 H11I 0.9300
C12 C13 1.394(2)
C12 H12N 0.9300
C13 H13H 0.9300
C14 C17 1.5404(18)
C14 C16 1.5425(18)
C14 C15 1.5449(19)
C15 C22 1.5394(19)
C15 H15S 0.9700
C15 H15T 0.9700
C16 C18 1.5359(19)
C16 H1 0.9700
C16 H16 0.9700
C17 C20 1.5363(18)
C17 H17A 0.9700
C17 H17B 0.9700
C18 C23 1.530(2)
C18 C19 1.537(2)
C18 H18 0.9800
C19 C20 1.5338(19)
C19 H19A 0.9700
C19 H19B 0.9700
C20 C21 1.531(2)
C20 H20 0.9800
C21 C22 1.536(2)
C21 H21A 0.9700
C21 H21B 0.9700
C22 C23 1.535(2)
C22 H22 0.9800
C23 H23A 0.9700
C23 H23B 0.9700
C24 C25 1.393(2)
C24 C29 1.395(2)
C25 C26 1.397(2)
C25 H25 0.9300
C26 C27 1.381(3)
C26 H26 0.9300
C27 C28 1.385(3)
C27 H27 0.9300
C28 C29 1.388(2)
C28 H28 0.9300
C29 H29 0.9300
C30 C35 1.3977(19)
C30 C31 1.4001(19)
C31 C32 1.387(2)
C31 H31 0.9300
C32 C33 1.389(2)
C32 H32 0.9300
C33 C34 1.388(2)
C33 H33 0.9300
C34 C35 1.392(2)
C34 H34 0.9300
C35 H35 0.9300
C36 C38 1.5354(19)
C36 C39 1.5415(18)
C36 C37 1.5439(18)
C37 C42 1.5406(18)
C37 H37A 0.9700
C37 H37B 0.9700
C38 C44 1.5374(18)
C38 H38A 0.9700
C38 H38B 0.9700
C39 C40 1.5383(18)
C39 H39A 0.9700
C39 H39B 0.9700
C40 C45 1.532(2)
C40 C41 1.535(2)
C40 H40 0.9800
C41 C42 1.535(2)
C41 H41A 0.9700
C41 H41B 0.9700
C42 C43 1.536(2)
C42 H42 0.9800
C43 C44 1.526(2)
C43 H43A 0.9700
C43 H43B 0.9700
C44 C45 1.533(2)
C44 H44 0.9800
C45 H45A 0.9700
C45 H45B 0.9700
C46 C47 1.513(2)
C46 H46A 0.9700
C46 H46B 0.9700
C47 C48 1.514(3)
C47 H47A 0.9700
C47 H47B 0.9700
C48 C49 1.507(2)
C48 H48A 0.9700
C48 H48B 0.9700
C49 H49A 0.9700
C49 H49B 0.9700
C50 C51 1.504(3)
C50 H50A 0.9700
C50 H50B 0.9700
C51 C52 1.508(3)
C51 H51A 0.9700
C51 H51B 0.9700
C52 C53 1.498(3)
C52 H52A 0.9700
C52 H52B 0.9700
C53 H53A 0.9700
C53 H53B 0.9700
P3 N3 1.5912(11)
P3 C54 1.7228(13)
P3 C61 1.8415(13)
P3 C55 1.8479(13)
P4 N4 1.5895(11)
P4 C54 1.7192(13)
P4 C83 1.8373(13)
P4 C77 1.8433(14)
Na2 O4 2.3518(12)
Na2 O3 2.3879(11)
Na2 N4 2.4004(12)
Na2 N3 2.4476(12)
O3 C102 1.4315(19)
O3 C99 1.444(2)
O4 C103 1.4294(18)
O4 C106 1.432(2)
N3 C67 1.4634(16)
N4 C89 1.4607(16)
C54 H54 0.9300
C55 C60 1.3942(19)
C55 C56 1.3992(19)
C56 C57 1.3909(19)
C56 H56 0.9300
C57 C58 1.391(2)
C57 H57 0.9300
C58 C59 1.386(2)
C58 H58 0.9300
C59 C60 1.391(2)
C59 H59 0.9300
C60 H60 0.9300
C61 C62 1.3951(19)
C61 C66 1.397(2)
C62 C63 1.395(2)
C62 H62 0.9300
C63 C64 1.387(2)
C63 H63 0.9300
C64 C65 1.387(2)
C64 H64 0.9300
C65 C66 1.392(2)
C65 H65 0.9300
C66 H66 0.9300
C67 C70 1.5403(18)
C67 C69 1.5406(18)
C67 C68 1.5417(18)
C68 C74 1.5377(18)
C68 H68 0.9700
C68 H2A 0.9700
C69 C76 1.5392(18)
C69 H69A 0.9700
C69 H69B 0.9700
C70 C72 1.5382(19)
C70 H70A 0.9700
C70 H70B 0.9700
C71 C76 1.527(2)
C71 C72 1.531(2)
C71 H71A 0.9700
C71 H71B 0.9700
C72 C73 1.5335(19)
C72 H72 0.9800
C73 C74 1.534(2)
C73 H73A 0.9700
C73 H73B 0.9700
C74 C75 1.526(2)
C74 H74 0.9800
C75 C76 1.535(2)
C75 H75A 0.9700
C75 H75B 0.9700
C76 H76 0.9800
C77 C82 1.399(2)
C77 C78 1.4002(19)
C78 C79 1.387(2)
C78 H78 0.9300
C79 C80 1.390(2)
C79 H79 0.9300
C80 C81 1.387(2)
C80 H80 0.9300
C81 C82 1.393(2)
C81 H81 0.9300
C82 H82 0.9300
C83 C88 1.3928(19)
C83 C84 1.3961(19)
C84 C85 1.390(2)
C84 H84 0.9300
C85 C86 1.386(2)
C85 H85 0.9300
C86 C87 1.387(2)
C86 H86 0.9300
C87 C88 1.394(2)
C87 H87 0.9300
C88 H88 0.9300
C89 C91 1.5404(19)
C89 C92 1.5414(18)
C89 C90 1.5448(18)
C90 C97 1.5371(18)
C90 H90 0.9700
C90 H2B 0.9700
C91 C95 1.5368(18)
C91 H91A 0.9700
C91 H91B 0.9700
C92 C93 1.5394(18)
C92 H92A 0.9700
C92 H92B 0.9700
C93 C98 1.5333(19)
C93 C94 1.536(2)
C93 H93 0.9800
C94 C95 1.5358(19)
C94 H94A 0.9700
C94 H94B 0.9700
C95 C96 1.5312(19)
C95 H95 0.9800
C96 C97 1.532(2)
C96 H96A 0.9700
C96 H96B 0.9700
C97 C98 1.5339(19)
C97 H97 0.9800
C98 H98A 0.9700
C98 H98B 0.9700
C99 C100 1.509(2)
C99 H99A 0.9700
C99 H99B 0.9700
C100 C101 1.518(2)
C100 H10B 0.9700
C100 H10C 0.9700
C101 C102 1.518(2)
C101 H10D 0.9700
C101 H10E 0.9700
C102 H10F 0.9700
C102 H10G 0.9700
C103 C104 1.514(2)
C103 H10H 0.9700
C103 H10I 0.9700
C104 C105 1.501(3)
C104 H10J 0.9700
C104 H10K 0.9700
C105 C106 1.492(3)
C105 H10L 0.9700
C105 H10M 0.9700
C106 H10N 0.9700
C106 H10O 0.9700
P5 N5 1.5881(11)
P5 C107 1.7216(14)
P5 C114 1.8403(13)
P5 C108 1.8459(14)
P6 N6 1.5880(11)
P6 C107 1.7218(14)
P6 C136 1.8451(13)
P6 C130 1.8480(14)
Na3 O6 2.3670(11)
Na3 N5 2.3788(12)
Na3 N6 2.4107(12)
Na3 O5 2.4133(11)
O5 C152 1.430(2)
O5 C155 1.4356(18)
O6 C156 1.4342(18)
O6 C159 1.4409(17)
N5 C120 1.4593(16)
N6 C142 1.4633(16)
C107 H10 0.9300
C108 C113 1.397(2)
C108 C109 1.4017(19)
C109 C110 1.391(2)
C109 H10A 0.9300
C110 C111 1.387(2)
C110 H11 0.9300
C111 C112 1.389(2)
C111 H11A 0.9300
C112 C113 1.390(2)
C112 H11B 0.9300
C113 H11C 0.9300
C114 C115 1.391(2)
C114 C119 1.3933(19)
C115 C116 1.392(2)
C115 H11D 0.9300
C116 C117 1.380(3)
C116 H11E 0.9300
C117 C118 1.382(2)
C117 H11F 0.9300
C118 C119 1.392(2)
C118 H11G 0.9300
C119 H11H 0.9300
C120 C122 1.5393(19)
C120 C121 1.5411(18)
C120 C123 1.5445(18)
C121 C126 1.5398(18)
C121 H12A 0.9700
C121 H12B 0.9700
C122 C128 1.5377(19)
C122 H12C 0.9700
C122 H12D 0.9700
C123 C124 1.5353(19)
C123 H3A 0.9700
C123 H12 0.9700
C124 C129 1.531(2)
C124 C125 1.536(2)
C124 H12E 0.9800
C125 C126 1.5361(19)
C125 H12F 0.9700
C125 H12G 0.9700
C126 C127 1.533(2)
C126 H12H 0.9800
C127 C128 1.537(2)
C127 H12I 0.9700
C127 H12J 0.9700
C128 C129 1.533(2)
C128 H12K 0.9800
C129 H12L 0.9700
C129 H12M 0.9700
C130 C131 1.3973(19)
C130 C135 1.4015(19)
C131 C132 1.391(2)
C131 H13 0.9300
C132 C133 1.390(2)
C132 H13A 0.9300
C133 C134 1.388(2)
C133 H13B 0.9300
C134 C135 1.391(2)
C134 H13C 0.9300
C135 H13D 0.9300
C136 C141 1.396(2)
C136 C137 1.3965(19)
C137 C138 1.391(2)
C137 H13E 0.9300
C138 C139 1.388(2)
C138 H13F 0.9300
C139 C140 1.389(2)
C139 H13G 0.9300
C140 C141 1.388(2)
C140 H14 0.9300
C141 H14A 0.9300
C142 C144 1.5346(19)
C142 C145 1.5411(17)
C142 C143 1.5414(18)
C143 C148 1.542(2)
C143 H14B 0.9700
C143 H14C 0.9700
C144 C150 1.5382(19)
C144 H14D 0.9700
C144 H14E 0.9700
C145 C146 1.5343(18)
C145 H3B 0.9700
C145 H14F 0.9700
C146 C151 1.530(2)
C146 C147 1.531(2)
C146 H14G 0.9800
C147 C148 1.536(2)
C147 H14H 0.9700
C147 H14I 0.9700
C148 C149 1.525(2)
C148 H14J 0.9800
C149 C150 1.528(2)
C149 H14K 0.9700
C149 H14L 0.9700
C150 C151 1.535(2)
C150 H15 0.9800
C151 H15A 0.9700
C151 H15B 0.9700
C152 C153 1.479(3)
C152 H15C 0.9700
C152 H15D 0.9700
C153 C154 1.503(3)
C153 H15E 0.9700
C153 H15F 0.9700
C154 C155 1.517(2)
C154 H15G 0.9700
C154 H15H 0.9700
C155 H15I 0.9700
C155 H15J 0.9700
C156 C157 1.511(2)
C156 H15K 0.9700
C156 H15L 0.9700
C157 C158 1.527(2)
C157 H15M 0.9700
C157 H15N 0.9700
C158 C159 1.533(2)
C158 H15O 0.9700
C158 H15P 0.9700
C159 H15Q 0.9700
C159 H15R 0.9700

loop_
_geom_torsion_atom_site_label_1
_geom_torsion_atom_site_label_2
_geom_torsion_atom_site_label_3
_geom_torsion_atom_site_label_4
_geom_torsion
O2 Na1 O1 C46 -91.99(10)
N1 Na1 O1 C46 164.57(10)
N2 Na1 O1 C46 30.80(11)
O2 Na1 O1 C49 74.35(16)
N1 Na1 O1 C49 -29.09(18)
N2 Na1 O1 C49 -162.86(15)
O1 Na1 O2 C53 -168.98(13)
N1 Na1 O2 C53 -40.90(13)
N2 Na1 O2 C53 72.75(13)
O1 Na1 O2 C50 -27.82(13)
N1 Na1 O2 C50 100.27(13)
N2 Na1 O2 C50 -146.09(12)
C1 P1 N1 C14 -119.16(13)
C2 P1 N1 C14 5.07(15)
C8 P1 N1 C14 117.72(13)
C1 P1 N1 Na1 36.28(9)
C2 P1 N1 Na1 160.51(6)
C8 P1 N1 Na1 -86.84(7)
O2 Na1 N1 C14 -88.79(9)
O1 Na1 N1 C14 6.48(11)
N2 Na1 N1 C14 144.81(8)
O2 Na1 N1 P1 110.70(7)
O1 Na1 N1 P1 -154.04(6)
N2 Na1 N1 P1 -15.70(8)
C1 P2 N2 C36 -70.06(13)
C24 P2 N2 C36 165.45(11)
C30 P2 N2 C36 55.49(13)
C1 P2 N2 Na1 58.13(8)
C24 P2 N2 Na1 -66.36(6)
C30 P2 N2 Na1 -176.32(5)
O2 Na1 N2 C36 -2.97(10)
O1 Na1 N2 C36 -104.89(9)
N1 Na1 N2 C36 110.82(8)
O2 Na1 N2 P2 -141.71(5)
O1 Na1 N2 P2 116.37(6)
N1 Na1 N2 P2 -27.92(6)
N1 P1 C1 P2 -16.31(12)
C2 P1 C1 P2 -148.10(9)
C8 P1 C1 P2 105.13(10)
N2 P2 C1 P1 -46.37(12)
C24 P2 C1 P1 73.29(11)
C30 P2 C1 P1 -179.27(9)
N1 P1 C2 C7 97.26(13)
C1 P1 C2 C7 -131.72(12)
C8 P1 C2 C7 -18.38(13)
N1 P1 C2 C3 -81.65(12)
C1 P1 C2 C3 49.37(12)
C8 P1 C2 C3 162.70(11)
C7 C2 C3 C4 -0.2(2)
P1 C2 C3 C4 178.73(11)
C2 C3 C4 C5 0.2(2)
C3 C4 C5 C6 0.1(2)
C4 C5 C6 C7 -0.3(2)
C5 C6 C7 C2 0.2(2)
C3 C2 C7 C6 0.0(2)
P1 C2 C7 C6 -178.90(12)
N1 P1 C8 C9 147.66(11)
C1 P1 C8 C9 19.97(13)
C2 P1 C8 C9 -88.08(12)
N1 P1 C8 C13 -30.47(13)
C1 P1 C8 C13 -158.16(12)
C2 P1 C8 C13 93.79(12)
C13 C8 C9 C10 2.7(2)
P1 C8 C9 C10 -175.51(11)
C8 C9 C10 C11 -0.5(2)
C9 C10 C11 C12 -1.8(2)
C10 C11 C12 C13 1.9(2)
C11 C12 C13 C8 0.2(3)
C9 C8 C13 C12 -2.5(2)
P1 C8 C13 C12 175.68(12)
P1 N1 C14 C17 73.85(16)
Na1 N1 C14 C17 -82.63(11)
P1 N1 C14 C16 -168.64(11)
Na1 N1 C14 C16 34.89(12)
P1 N1 C14 C15 -50.33(17)
Na1 N1 C14 C15 153.19(9)
N1 C14 C15 C22 -176.30(11)
C17 C14 C15 C22 57.57(14)
C16 C14 C15 C22 -58.09(14)
N1 C14 C16 C18 -178.46(11)
C17 C14 C16 C18 -57.95(15)
C15 C14 C16 C18 58.30(15)
N1 C14 C17 C20 175.27(11)
C16 C14 C17 C20 58.18(14)
C15 C14 C17 C20 -57.13(14)
C14 C16 C18 C23 -60.54(15)
C14 C16 C18 C19 59.41(16)
C23 C18 C19 C20 60.68(15)
C16 C18 C19 C20 -58.99(15)
C18 C19 C20 C21 -60.40(14)
C18 C19 C20 C17 59.74(15)
C14 C17 C20 C21 59.31(14)
C14 C17 C20 C19 -60.49(15)
C19 C20 C21 C22 60.01(14)
C17 C20 C21 C22 -60.02(14)
C20 C21 C22 C23 -59.92(15)
C20 C21 C22 C15 60.07(15)
C14 C15 C22 C23 60.60(15)
C14 C15 C22 C21 -59.71(15)
C16 C18 C23 C22 59.86(14)
C19 C18 C23 C22 -59.90(15)
C21 C22 C23 C18 59.60(15)
C15 C22 C23 C18 -60.19(15)
N2 P2 C24 C25 -17.16(13)
C1 P2 C24 C25 -149.33(12)
C30 P2 C24 C25 104.44(12)
N2 P2 C24 C29 164.65(11)
C1 P2 C24 C29 32.49(13)
C30 P2 C24 C29 -73.74(12)
C29 C24 C25 C26 -1.5(2)
P2 C24 C25 C26 -179.70(13)
C24 C25 C26 C27 1.4(3)
C25 C26 C27 C28 -0.2(3)
C26 C27 C28 C29 -0.9(2)
C27 C28 C29 C24 0.8(2)
C25 C24 C29 C28 0.4(2)
P2 C24 C29 C28 178.63(11)
N2 P2 C30 C35 86.23(12)
C1 P2 C30 C35 -137.62(11)
C24 P2 C30 C35 -22.99(12)
N2 P2 C30 C31 -91.41(12)
C1 P2 C30 C31 44.75(12)
C24 P2 C30 C31 159.37(11)
C35 C30 C31 C32 0.93(19)
P2 C30 C31 C32 178.67(10)
C30 C31 C32 C33 -0.2(2)
C31 C32 C33 C34 -0.5(2)
C32 C33 C34 C35 0.4(2)
C33 C34 C35 C30 0.3(2)
C31 C30 C35 C34 -1.0(2)
P2 C30 C35 C34 -178.63(11)
P2 N2 C36 C38 63.22(15)
Na1 N2 C36 C38 -61.70(12)
P2 N2 C36 C39 -177.86(10)
Na1 N2 C36 C39 57.22(11)
P2 N2 C36 C37 -59.74(16)
Na1 N2 C36 C37 175.35(9)
N2 C36 C37 C42 -176.72(11)
C38 C36 C37 C42 57.51(14)
C39 C36 C37 C42 -58.70(15)
N2 C36 C38 C44 175.04(11)
C39 C36 C38 C44 56.73(14)
C37 C36 C38 C44 -58.90(14)
N2 C36 C39 C40 179.79(11)
C38 C36 C39 C40 -58.23(14)
C37 C36 C39 C40 57.72(14)
C36 C39 C40 C45 60.36(15)
C36 C39 C40 C41 -59.36(15)
C45 C40 C41 C42 -60.58(14)
C39 C40 C41 C42 58.96(15)
C40 C41 C42 C43 60.02(15)
C40 C41 C42 C37 -59.59(15)
C36 C37 C42 C41 61.02(16)
C36 C37 C42 C43 -58.73(15)
C41 C42 C43 C44 -59.88(14)
C37 C42 C43 C44 59.75(15)
C42 C43 C44 C45 59.76(14)
C42 C43 C44 C38 -60.69(14)
C36 C38 C44 C43 61.34(15)
C36 C38 C44 C45 -58.46(16)
C41 C40 C45 C44 60.79(14)
C39 C40 C45 C44 -59.45(15)
C43 C44 C45 C40 -60.29(15)
C38 C44 C45 C40 59.03(16)
C49 O1 C46 C47 12.17(18)
Na1 O1 C46 C47 -177.29(10)
O1 C46 C47 C48 -32.66(16)
C46 C47 C48 C49 39.72(16)
C46 O1 C49 C48 13.63(18)
Na1 O1 C49 C48 -152.93(12)
C47 C48 C49 O1 -33.54(17)
C53 O2 C50 C51 -14.0(2)
Na1 O2 C50 C51 -156.58(12)
O2 C50 C51 C52 32.8(2)
C50 C51 C52 C53 -38.2(2)
C50 O2 C53 C52 -10.9(2)
Na1 O2 C53 C52 137.22(14)
C51 C52 C53 O2 30.9(2)
O4 Na2 O3 C102 -76.24(12)
N4 Na2 O3 C102 151.60(12)
N3 Na2 O3 C102 28.63(15)
O4 Na2 O3 C99 93.93(13)
N4 Na2 O3 C99 -38.23(13)
N3 Na2 O3 C99 -161.20(12)
O3 Na2 O4 C103 -43.72(12)
N4 Na2 O4 C103 59.23(13)
N3 Na2 O4 C103 178.40(11)
O3 Na2 O4 C106 155.62(12)
N4 Na2 O4 C106 -101.43(12)
N3 Na2 O4 C106 17.73(12)
C54 P3 N3 C67 104.19(13)
C61 P3 N3 C67 -132.67(12)
C55 P3 N3 C67 -20.52(15)
C54 P3 N3 Na2 -40.80(9)
C61 P3 N3 Na2 82.35(7)
C55 P3 N3 Na2 -165.51(6)
O4 Na2 N3 C67 85.41(9)
O3 Na2 N3 C67 -11.97(12)
N4 Na2 N3 C67 -135.74(8)
O4 Na2 N3 P3 -122.71(7)
O3 Na2 N3 P3 139.91(7)
N4 Na2 N3 P3 16.14(7)
C54 P4 N4 C89 84.66(13)
C83 P4 N4 C89 -152.28(12)
C77 P4 N4 C89 -41.26(14)
C54 P4 N4 Na2 -55.03(8)
C83 P4 N4 Na2 68.02(7)
C77 P4 N4 Na2 179.05(5)
O4 Na2 N4 C89 2.21(11)
O3 Na2 N4 C89 96.88(9)
N3 Na2 N4 C89 -118.21(9)
O4 Na2 N4 P4 148.75(6)
O3 Na2 N4 P4 -116.59(6)
N3 Na2 N4 P4 28.32(7)
N4 P4 C54 P3 36.58(12)
C83 P4 C54 P3 -82.17(10)
C77 P4 C54 P3 169.60(9)
N3 P3 C54 P4 24.10(12)
C61 P3 C54 P4 -96.58(10)
C55 P3 C54 P4 156.73(9)
N3 P3 C55 C60 -93.09(12)
C54 P3 C55 C60 134.07(12)
C61 P3 C55 C60 20.93(12)
N3 P3 C55 C56 86.90(12)
C54 P3 C55 C56 -45.94(11)
C61 P3 C55 C56 -159.08(10)
C60 C55 C56 C57 -0.04(19)
P3 C55 C56 C57 179.98(10)
C55 C56 C57 C58 -0.2(2)
C56 C57 C58 C59 0.4(2)
C57 C58 C59 C60 -0.3(2)
C58 C59 C60 C55 0.0(2)
C56 C55 C60 C59 0.1(2)
P3 C55 C60 C59 -179.88(11)
N3 P3 C61 C62 -154.91(11)
C54 P3 C61 C62 -25.90(13)
C55 P3 C61 C62 80.99(12)
N3 P3 C61 C66 25.37(13)
C54 P3 C61 C66 154.37(11)
C55 P3 C61 C66 -98.73(12)
C66 C61 C62 C63 -1.2(2)
P3 C61 C62 C63 179.09(11)
C61 C62 C63 C64 -0.8(2)
C62 C63 C64 C65 1.8(2)
C63 C64 C65 C66 -0.8(2)
C64 C65 C66 C61 -1.2(2)
C62 C61 C66 C65 2.2(2)
P3 C61 C66 C65 -178.08(11)
P3 N3 C67 C70 -61.88(16)
Na2 N3 C67 C70 84.48(11)
P3 N3 C67 C69 62.42(16)
Na2 N3 C67 C69 -151.22(9)
P3 N3 C67 C68 179.92(10)
Na2 N3 C67 C68 -33.72(12)
N3 C67 C68 C74 -179.42(11)
C70 C67 C68 C74 58.09(15)
C69 C67 C68 C74 -58.39(15)
N3 C67 C69 C76 176.08(11)
C70 C67 C69 C76 -56.99(14)
C68 C67 C69 C76 58.20(14)
N3 C67 C70 C72 -176.98(11)
C69 C67 C70 C72 56.79(14)
C68 C67 C70 C72 -58.40(15)
C76 C71 C72 C73 -59.28(14)
C76 C71 C72 C70 60.59(15)
C67 C70 C72 C71 -58.89(15)
C67 C70 C72 C73 61.03(15)
C71 C72 C73 C74 59.64(14)
C70 C72 C73 C74 -59.85(15)
C72 C73 C74 C75 -60.95(14)
C72 C73 C74 C68 59.11(15)
C67 C68 C74 C75 60.14(15)
C67 C68 C74 C73 -59.91(15)
C73 C74 C75 C76 61.21(14)
C68 C74 C75 C76 -58.84(15)
C72 C71 C76 C75 59.29(15)
C72 C71 C76 C69 -60.86(14)
C74 C75 C76 C71 -60.12(15)
C74 C75 C76 C69 59.40(15)
C67 C69 C76 C71 59.44(15)
C67 C69 C76 C75 -60.43(15)
N4 P4 C77 C82 -85.55(12)
C54 P4 C77 C82 138.88(11)
C83 P4 C77 C82 24.72(12)
N4 P4 C77 C78 91.92(12)
C54 P4 C77 C78 -43.65(12)
C83 P4 C77 C78 -157.81(11)
C82 C77 C78 C79 0.2(2)
P4 C77 C78 C79 -177.39(10)
C77 C78 C79 C80 -0.4(2)
C78 C79 C80 C81 0.0(2)
C79 C80 C81 C82 0.6(2)
C80 C81 C82 C77 -0.9(2)
C78 C77 C82 C81 0.5(2)
P4 C77 C82 C81 177.96(11)
N4 P4 C83 C88 17.31(13)
C54 P4 C83 C88 147.99(12)
C77 P4 C83 C88 -104.77(12)
N4 P4 C83 C84 -161.97(11)
C54 P4 C83 C84 -31.29(13)
C77 P4 C83 C84 75.95(12)
C88 C83 C84 C85 -0.2(2)
P4 C83 C84 C85 179.13(10)
C83 C84 C85 C86 -0.5(2)
C84 C85 C86 C87 0.5(2)
C85 C86 C87 C88 0.0(3)
C84 C83 C88 C87 0.8(2)
P4 C83 C88 C87 -178.53(12)
C86 C87 C88 C83 -0.7(3)
P4 N4 C89 C91 73.43(14)
Na2 N4 C89 C91 -148.58(8)
P4 N4 C89 C92 -50.59(16)
Na2 N4 C89 C92 87.40(11)
P4 N4 C89 C90 -169.22(10)
Na2 N4 C89 C90 -31.23(12)
N4 C89 C90 C97 -177.56(11)
C91 C89 C90 C97 -57.83(14)
C92 C89 C90 C97 58.73(15)
N4 C89 C91 C95 174.82(10)
C92 C89 C91 C95 -57.66(14)
C90 C89 C91 C95 57.76(14)
N4 C89 C92 C93 -177.35(11)
C91 C89 C92 C93 57.25(14)
C90 C89 C92 C93 -58.61(14)
C89 C92 C93 C98 60.87(15)
C89 C92 C93 C94 -59.23(14)
C98 C93 C94 C95 -60.00(14)
C92 C93 C94 C95 60.13(14)
C93 C94 C95 C96 59.69(14)
C93 C94 C95 C91 -60.19(14)
C89 C91 C95 C96 -59.89(14)
C89 C91 C95 C94 59.68(14)
C94 C95 C96 C97 -59.98(14)
C91 C95 C96 C97 59.48(14)
C95 C96 C97 C98 60.52(14)
C95 C96 C97 C90 -59.02(14)
C89 C90 C97 C96 59.43(15)
C89 C90 C97 C98 -60.29(15)
C94 C93 C98 C97 60.10(14)
C92 C93 C98 C97 -59.90(15)
C96 C97 C98 C93 -60.32(14)
C90 C97 C98 C93 59.31(15)
C102 O3 C99 C100 -14.84(18)
Na2 O3 C99 C100 173.88(10)
O3 C99 C100 C101 32.87(17)
C99 C100 C101 C102 -37.53(16)
C99 O3 C102 C101 -9.65(18)
Na2 O3 C102 C101 162.07(10)
C100 C101 C102 O3 29.82(17)
C106 O4 C103 C104 35.82(19)
Na2 O4 C103 C104 -127.34(15)
O4 C103 C104 C105 -25.6(3)
C103 C104 C105 C106 6.6(3)
C103 O4 C106 C105 -31.7(2)
Na2 O4 C106 C105 132.66(18)
C104 C105 C106 O4 14.7(3)
O6 Na3 O5 C152 -149.31(12)
N5 Na3 O5 C152 101.75(12)
N6 Na3 O5 C152 -14.96(12)
O6 Na3 O5 C155 49.19(13)
N5 Na3 O5 C155 -59.75(14)
N6 Na3 O5 C155 -176.46(12)
N5 Na3 O6 C156 25.66(12)
N6 Na3 O6 C156 143.32(10)
O5 Na3 O6 C156 -104.91(11)
N5 Na3 O6 C159 168.98(9)
N6 Na3 O6 C159 -73.36(11)
O5 Na3 O6 C159 38.41(10)
C107 P5 N5 C120 -83.84(13)
C114 P5 N5 C120 153.14(12)
C108 P5 N5 C120 42.69(14)
C107 P5 N5 Na3 56.00(8)
C114 P5 N5 Na3 -67.02(7)
C108 P5 N5 Na3 -177.47(5)
O6 Na3 N5 C120 -97.85(9)
N6 Na3 N5 C120 123.78(9)
O5 Na3 N5 C120 4.28(11)
O6 Na3 N5 P5 114.79(6)
N6 Na3 N5 P5 -23.57(7)
O5 Na3 N5 P5 -143.07(6)
C107 P6 N6 C142 -118.25(13)
C136 P6 N6 C142 119.18(12)
C130 P6 N6 C142 6.01(15)
C107 P6 N6 Na3 42.51(9)
C136 P6 N6 Na3 -80.06(8)
C130 P6 N6 Na3 166.77(6)
O6 Na3 N6 C142 22.08(11)
N5 Na3 N6 C142 141.81(8)
O5 Na3 N6 C142 -82.89(9)
O6 Na3 N6 P6 -142.49(6)
N5 Na3 N6 P6 -22.77(8)
O5 Na3 N6 P6 112.53(7)
N5 P5 C107 P6 -43.23(12)
C114 P5 C107 P6 75.50(10)
C108 P5 C107 P6 -176.66(9)
N6 P6 C107 P5 -17.67(12)
C136 P6 C107 P5 104.14(10)
C130 P6 C107 P5 -148.67(9)
N5 P5 C108 C113 87.32(12)
C107 P5 C108 C113 -136.37(12)
C114 P5 C108 C113 -22.44(13)
N5 P5 C108 C109 -93.28(12)
C107 P5 C108 C109 43.04(12)
C114 P5 C108 C109 156.96(11)
C113 C108 C109 C110 1.5(2)
P5 C108 C109 C110 -177.91(11)
C108 C109 C110 C111 0.2(2)
C109 C110 C111 C112 -1.3(2)
C110 C111 C112 C113 0.6(2)
C111 C112 C113 C108 1.2(2)
C109 C108 C113 C112 -2.2(2)
P5 C108 C113 C112 177.22(11)
N5 P5 C114 C115 -19.21(13)
C107 P5 C114 C115 -150.32(12)
C108 P5 C114 C115 102.55(13)
N5 P5 C114 C119 160.24(11)
C107 P5 C114 C119 29.14(13)
C108 P5 C114 C119 -77.99(12)
C119 C114 C115 C116 -2.1(2)
P5 C114 C115 C116 177.36(13)
C114 C115 C116 C117 1.1(3)
C115 C116 C117 C118 0.6(3)
C116 C117 C118 C119 -1.2(2)
C117 C118 C119 C114 0.2(2)
C115 C114 C119 C118 1.5(2)
P5 C114 C119 C118 -178.00(11)
P5 N5 C120 C122 -76.44(15)
Na3 N5 C120 C122 145.04(9)
P5 N5 C120 C121 47.33(17)
Na3 N5 C120 C121 -91.19(11)
P5 N5 C120 C123 166.16(10)
Na3 N5 C120 C123 27.64(12)
N5 C120 C121 C126 177.53(11)
C122 C120 C121 C126 -57.37(14)
C123 C120 C121 C126 58.60(14)
N5 C120 C122 C128 -174.24(11)
C121 C120 C122 C128 58.18(14)
C123 C120 C122 C128 -57.24(14)
N5 C120 C123 C124 176.52(12)
C122 C120 C123 C124 57.02(15)
C121 C120 C123 C124 -59.40(15)
C120 C123 C124 C129 -59.33(15)
C120 C123 C124 C125 60.68(16)
C129 C124 C125 C126 60.58(15)
C123 C124 C125 C126 -59.15(15)
C124 C125 C126 C127 -60.57(15)
C124 C125 C126 C121 59.68(15)
C120 C121 C126 C127 59.22(14)
C120 C121 C126 C125 -60.53(15)
C125 C126 C127 C128 60.40(14)
C121 C126 C127 C128 -59.92(14)
C126 C127 C128 C129 -59.89(15)
C126 C127 C128 C122 59.72(15)
C120 C122 C128 C129 60.06(15)
C120 C122 C128 C127 -59.77(15)
C123 C124 C129 C128 59.70(14)
C125 C124 C129 C128 -59.68(15)
C127 C128 C129 C124 59.14(15)
C122 C128 C129 C124 -60.13(15)
N6 P6 C130 C131 -87.02(12)
C107 P6 C130 C131 43.10(12)
C136 P6 C130 C131 156.19(11)
N6 P6 C130 C135 91.02(12)
C107 P6 C130 C135 -138.87(11)
C136 P6 C130 C135 -25.77(12)
C135 C130 C131 C132 -0.8(2)
P6 C130 C131 C132 177.32(11)
C130 C131 C132 C133 0.3(2)
C131 C132 C133 C134 0.4(2)
C132 C133 C134 C135 -0.4(2)
C133 C134 C135 C130 -0.1(2)
C131 C130 C135 C134 0.76(19)
P6 C130 C135 C134 -177.29(10)
N6 P6 C136 C141 -34.78(13)
C107 P6 C136 C141 -161.61(11)
C130 P6 C136 C141 89.15(12)
N6 P6 C136 C137 145.59(11)
C107 P6 C136 C137 18.75(13)
C130 P6 C136 C137 -90.48(12)
C141 C136 C137 C138 -0.1(2)
P6 C136 C137 C138 179.58(11)
C136 C137 C138 C139 0.8(2)
C137 C138 C139 C140 -0.8(2)
C138 C139 C140 C141 0.0(2)
C139 C140 C141 C136 0.8(2)
C137 C136 C141 C140 -0.7(2)
P6 C136 C141 C140 179.61(11)
P6 N6 C142 C144 -64.28(16)
Na3 N6 C142 C144 133.83(10)
P6 N6 C142 C145 177.90(10)
Na3 N6 C142 C145 16.01(12)
P6 N6 C142 C143 60.68(16)
Na3 N6 C142 C143 -101.21(11)
N6 C142 C143 C148 176.27(11)
C144 C142 C143 C148 -56.77(15)
C145 C142 C143 C148 58.62(15)
N6 C142 C144 C150 -175.86(12)
C145 C142 C144 C150 -58.22(15)
C143 C142 C144 C150 56.48(15)
N6 C142 C145 C146 178.51(11)
C144 C142 C145 C146 57.20(15)
C143 C142 C145 C146 -59.29(15)
C142 C145 C146 C151 -59.03(16)
C142 C145 C146 C147 61.16(15)
C151 C146 C147 C148 60.96(15)
C145 C146 C147 C148 -59.20(15)
C146 C147 C148 C149 -60.27(15)
C146 C147 C148 C143 59.52(16)
C142 C143 C148 C149 59.14(16)
C142 C143 C148 C147 -60.83(16)
C147 C148 C149 C150 59.93(15)
C143 C148 C149 C150 -60.24(15)
C148 C149 C150 C151 -59.57(15)
C148 C149 C150 C144 60.06(15)
C142 C144 C150 C149 -58.64(16)
C142 C144 C150 C151 61.29(17)
C147 C146 C151 C150 -60.66(15)
C145 C146 C151 C150 59.19(16)
C149 C150 C151 C146 59.56(15)
C144 C150 C151 C146 -60.32(16)
C155 O5 C152 C153 29.8(2)
Na3 O5 C152 C153 -136.68(17)
O5 C152 C153 C154 -14.8(3)
C152 C153 C154 C155 -4.8(3)
C152 O5 C155 C154 -32.60(18)
Na3 O5 C155 C154 130.27(13)
C153 C154 C155 O5 22.7(2)
C159 O6 C156 C157 -38.07(14)
Na3 O6 C156 C157 108.24(11)
O6 C156 C157 C158 39.55(14)
C156 C157 C158 C159 -26.42(15)
C156 O6 C159 C158 20.61(15)
Na3 O6 C159 C158 -129.24(10)
C157 C158 C159 O6 4.71(16)
